data_7127751
loop_
_publ_author_name
'Rubbiani, Riccardo'
'Wu, Wenyu'
'Naik, Anu'
'Larocca, Michele'
'Schneider, Lukas'
'Padrutt, Roxane'
'Babu, Vipin'
'K\"onig, Christiane'
'Hinger, Doris'
'Maake, Caroline'
'Ferrari, Stefano'
'Gasser, Gilles'
'Spingler, Bernhard'

_publ_section_title
;
 Studying the cellular distribution of highly phototoxic platinated
 metalloporphyrins using isotope labelling.
;
_journal_issue 92
_journal_name_full 'Chemical communications (Cambridge, England)'
_journal_page_first 14373
_journal_page_last 14376
_journal_paper_doi 10.1039/d0cc05196a
_journal_volume 56
_journal_year 2020
_chemical_formula_moiety 'C43 H55 Cl4 N17 O Pt4 Zn, 7(C3 H7 N O), 4(C24 H20 B)'
_chemical_formula_sum 'C160 H184 B4 Cl4 N24 O8 Pt4 Zn'
_chemical_formula_weight 3602.07
_chemical_properties_physical Light-sensitive
_space_group_crystal_system triclinic
_space_group_IT_number 2
_space_group_name_Hall '-P 1'
_space_group_name_H-M_alt 'P -1'
_atom_sites_solution_hydrogens geom
_atom_sites_solution_primary dual
_audit_creation_date 2020-01-10
_audit_creation_method
;
Olex2 1.2
(compiled 2018.05.29 svn.r3508 for OlexSys, GUI svn.r5506)
;
_audit_update_record
;
2020-01-14 deposited with the CCDC.	2020-10-19 downloaded from the CCDC.
;
_cell_angle_alpha 77.5748(8)
_cell_angle_beta 80.9900(10)
_cell_angle_gamma 89.3233(12)
_cell_formula_units_Z 1
_cell_length_a 12.1513(2)
_cell_length_b 17.9898(2)
_cell_length_c 19.21888(13)
_cell_measurement_reflns_used 76318
_cell_measurement_temperature 160.00(10)
_cell_measurement_theta_max 79.1180
_cell_measurement_theta_min 3.6600
_cell_volume 4051.17(9)
_computing_cell_refinement 'CrysAlisPro 1.171.40.68a (Rigaku OD, 2019)'
_computing_data_collection 'CrysAlisPro 1.171.40.68a (Rigaku OD, 2019)'
_computing_data_reduction 'CrysAlisPro 1.171.40.68a (Rigaku OD, 2019)'
_computing_molecular_graphics 'Olex2 (Dolomanov et al., 2009)'
_computing_publication_material 'Olex2 (Dolomanov et al., 2009)'
_computing_structure_refinement 'ShelXL (Sheldrick, 2015)'
_computing_structure_solution 'ShelXT (Sheldrick, 2015)'
_diffrn_ambient_environment N~2~
_diffrn_ambient_temperature 160.00(10)
_diffrn_detector 'Hybrid Pixel Array Detector'
_diffrn_detector_area_resol_mean 5.8140
_diffrn_detector_type 'Pilatus 200K'
_diffrn_measured_fraction_theta_full 0.999
_diffrn_measured_fraction_theta_max 0.972
_diffrn_measurement_details
;
List of Runs (angles in degrees, time in seconds):

  # Type    Start    End  Width  t~exp~   \w     \q     \k     \f   Frames
#--------------------------------------------------------------------------
  1  \w     71.00  97.00   0.50    8.00    --  107.75 -94.00  60.00   52
  2  \w     83.00 106.50   0.50    8.00    --  107.75-111.00  60.00   47
  3  \w     84.00 109.00   0.50    8.00    --  107.75-111.00 120.00   50
  4  \w     70.00  96.00   0.50    8.00    --  107.75 -94.00 150.00   52
  5  \w     70.00 106.00   0.50    8.00    --  107.75 -94.00  90.00   72
  6  \w     73.00 106.00   0.50    8.00    --  107.75-111.00 150.00   66
  7  \w     73.00 105.00   0.50    8.00    --  107.75-111.00  90.00   64
  8  \w     67.00 102.00   0.50    8.00    --  107.75 -77.00  30.00   70
  9  \w     84.00 109.00   0.50    8.00    --  107.75-111.00   0.00   50
 10  \w     84.00 109.00   0.50    8.00    --  107.75-111.00 -30.00   50
 11  \w     66.00 109.00   0.50    8.00    --  107.75-111.00 -90.00   86
 12  \w     83.00 109.00   0.50    8.00    --  107.75-111.00-120.00   52
 13  \w     67.00 109.00   0.50    8.00    --  107.75-111.00-180.00   84
 14  \w     69.00  96.00   0.50    8.00    --  107.75 -77.00-180.00   54
 15  \w     70.00  96.00   0.50    8.00    --  107.75 -94.00-150.00   52
 16  \w     59.00 105.00   0.50    8.00    --  107.75 -77.00-150.00   92
 17  \w     61.00  95.00   0.50    8.00    --  107.75 -94.00-180.00   68
 18  \w     46.00 103.00   0.50    8.00    --  107.75 -77.00 -90.00  114
 19  \w     64.00 103.00   0.50    8.00    --  107.75 -77.00 -30.00   78
 20  \w     68.00 108.00   0.50    8.00    --  107.75-111.00 -60.00   80
 21  \w     55.00  81.00   0.50    8.00    --  107.75-111.00 -30.00   52
 22  \w     62.00 101.00   0.50    8.00    --  107.75 -94.00 -60.00   78
 23  \w     58.00  86.00   0.50    8.00    --  107.75 -77.00   0.00   56
 24  \w     56.00 106.00   0.50    8.00    --  107.75-112.00  62.14  100
 25  \w     39.00  67.00   0.50    8.00    --  107.75 -94.00  60.00   56
 26  \w     44.00  71.00   0.50    8.00    --  107.75 -61.00  60.00   54
 27  \w     40.00  70.00   0.50    8.00    --  107.75 -61.00  90.00   60
 28  \w     47.00  97.00   0.50    8.00    --  107.75 -94.00 120.00  100
 29  \w     31.00  73.00   0.50    2.00    --   51.06 -77.00 150.00   84
 30  \w     35.00  97.00   0.50    2.00    --   51.06-125.00  90.00  124
 31  \w     38.00  70.00   0.50    8.00    --  107.75 -61.00 150.00   64
 32  \w     37.00  75.00   0.50    8.00    --  107.75 -77.00 150.00   76
 33  \w     33.00  61.00   0.50    8.00    --  107.75-111.00 120.00   56
 34  \w     39.00  66.00   0.50    8.00    --  107.75-111.00 150.00   54
 35  \w     37.00  69.00   0.50    8.00    --  107.75 -61.00 120.00   64
 36  \w     33.00  62.00   0.50    8.00    --  107.75 -94.00  90.00   58
 37  \w     33.00  83.00   0.50    8.00    --  107.75 -94.00  30.00  100
 38  \w     37.00  70.00   0.50    8.00    --  107.75 -61.00 -60.00   66
 39  \w     63.00  99.00   0.50    8.00    --  107.75 -94.00 -90.00   72
 40  \w     32.00 100.00   0.50    8.00    --  107.75 -94.00-120.00  136
 41  \w     37.00  63.00   0.50    8.00    --  107.75-111.00-120.00   52
 42  \w     33.00 108.00   0.50    8.00    --  107.75-111.00-150.00  150
 43  \w     38.00  70.00   0.50    8.00    --  107.75 -61.00 -90.00   64
 44  \w     37.00 106.00   0.50    8.00    --  107.75 -94.00 -30.00  138
 45  \w    107.00 134.00   0.50    8.00    --  107.75  15.00-180.00   54
 46  \w    148.00 177.00   0.50    8.00    --  107.75  15.00-180.00   58
 47  \w    143.00 178.00   0.50    8.00    --  107.75  33.00 -76.00   70
 48  \w    143.00 174.00   0.50    8.00    --  107.75  30.00   0.00   62
 49  \w    125.00 176.00   0.50    8.00    --  107.75  15.00 -30.00  102
 50  \w    132.00 159.00   0.50    8.00    --  107.75  15.00-120.00   54
 51  \w    106.00 177.00   0.50    8.00    --  107.75  30.00 -90.00  142
 52  \w    110.00 138.00   0.50    8.00    --  107.75  30.00   0.00   56
 53  \w    114.00 162.00   0.50    8.00    --  107.75  61.00  30.00   96
 54  \w    109.00 150.00   0.50    8.00    --  107.75  15.00 120.00   82
 55  \w    103.00 167.00   0.50    8.00    --  107.75  15.00  60.00  128
 56  \w     99.00 138.00   0.50    8.00    --  107.75  33.00 -76.00   78
 57  \w     97.00 136.00   0.50    8.00    --  107.75  45.00   0.00   78
 58  \w    106.00 177.00   0.50    8.00    --  107.75  30.00 -60.00  142
 59  \w    126.00 151.00   0.50    8.00    --  107.75 111.00-120.00   50
 60  \w     94.00 178.00   0.50    8.00    --  107.75  61.00-150.00  168
 61  \w    102.00 129.00   0.50    8.00    --  107.75  15.00-120.00   54
 62  \w     65.00 125.00   0.50    2.00    --   51.06  33.00 -76.00  120
 63  \w    103.00 171.00   0.50    8.00    --  107.75 111.00 120.00  136
 64  \w    -12.00  25.00   0.50    2.00    --   51.06 -19.00 -30.00   74
 65  \w    -25.00  24.00   0.50    2.00    --   51.06 -33.00 125.00   98
 66  \w    -36.00  25.00   0.50    2.00    --  -51.06  33.00 -76.00  122
 67  \w    -37.00 -11.00   0.50    8.00    --  -86.25  33.00 -76.00   52
 68  \w    -65.00 -10.00   0.50    8.00    --  -86.25 111.00   0.00  110
 69  \w   -126.00 -43.00   0.50    2.00    --  -51.06 -33.00 125.00  166
 70  \w    -87.00 -36.00   0.50    2.00    --  -51.06 -77.00-180.00  102
 71  \w   -118.00 -93.00   0.50    2.00    --  -51.06 -77.00-180.00   50
 72  \w   -108.00 -32.00   0.50    2.00    --  -51.06 -77.00-120.00  152
 73  \w   -111.00 -86.00   0.50    2.00    --  -51.06-125.00-180.00   50
 74  \w   -115.00 -90.00   0.50    8.00    --  -86.25 -33.00 125.00   50
 75  \w    -38.00 -13.00   0.50    8.00    --  -86.25  33.00 -76.00   50
 76  \w    -63.00 -33.00   0.50    2.00    --    6.00 162.00-122.61   60
 77  \w    -63.00 -37.00   0.50    2.00    --   14.00 171.00 148.77   52
 78  \w    -13.00  22.00   0.50    2.00    --   18.00  99.00 112.58   70
 79  \w     -2.00  23.00   0.50    2.00    --   30.00  99.00 -10.30   50
 80  \w     -1.00  24.00   0.50    2.00    --   30.00  98.00-137.40   50
 81  \w     10.00  35.00   0.50    2.00    --   38.00  91.00-102.60   50
 82  \w     16.00  41.00   0.50    2.00    --   42.00  88.00 -22.30   50
 83  \w     16.00  41.00   0.50    2.00    --   42.00  87.00 160.33   50
 84  \w     16.00  41.00   0.50    2.00    --   42.00  87.00  60.15   50
 85  \w    -55.00 -28.00   0.50    2.00    --  -50.00 -80.00  41.62   54
 86  \w     28.00  54.00   0.50    2.00    --   50.00  79.00-134.95   52
 87  \w    -77.00 -45.00   0.50    2.00    --  -51.06 -19.00 -30.00   64
 88  \w    -94.00 -48.00   0.50    2.00    --  -51.06 -19.00  30.00   92
 89  \w   -122.00 -87.00   0.50    2.00    --  -51.06 -19.00 -30.00   70
 90  \w    -80.00 -42.00   0.50    2.00    --  -51.06 -19.00 120.00   76
 91  \w    -57.00 -31.00   0.50    2.00    --  -54.00 -80.00   2.93   52
 92  \w   -108.00 -73.00   0.50    2.00    --  -54.00 -80.00   2.93   70
 93  \w     32.00  59.00   0.50    2.00    --   54.00  79.00 118.80   54
 94  \w    -87.00 -36.00   0.50    2.00    --  -58.00 -78.00 150.91  102
 95  \w    -63.00 -36.00   0.50    2.00    --  -58.00 -77.00 123.94   54
 96  \w     36.00  62.00   0.50    2.00    --   58.00  78.00-103.26   52
 97  \w     37.00  63.00   0.50    2.00    --   58.00  77.00  73.34   52
 98  \w     36.00  62.00   0.50    2.00    --   58.00  79.00 -84.45   52
 99  \w     41.00  68.00   0.50    2.00    --   62.00  79.00 123.79   54
100  \w     43.00  71.00   0.50    2.00    --   62.00  73.00-165.99   56
101  \w     44.00  71.00   0.50    2.00    --   66.00  79.00  94.51   54
102  \w     47.00  73.00   0.50    2.00    --   66.00  72.00 -50.30   52
103  \w     47.00  74.00   0.50    2.00    --   66.00  73.00 -17.84   54
104  \w     44.00  74.00   0.50    2.00    --   66.00  78.00  -9.83   60
105  \w     43.00  69.00   0.50    2.00    --   66.00  80.00  66.22   52
106  \w     47.00  73.00   0.50    2.00    --   66.00  72.00 -32.57   52
107  \w     44.00  70.00   0.50    2.00    --   66.00  79.00 147.24   52
108  \w     44.00  70.00   0.50    2.00    --   66.00  78.00   9.84   52
109  \w     48.00  76.00   0.50    2.00    --   70.00  78.00-151.77   56
110  \w     48.00  74.00   0.50    2.00    --   70.00  79.00 175.28   52
111  \w     48.00  74.00   0.50    2.00    --   70.00  78.00-167.47   52
112  \w    105.00 132.00   0.50    2.00    --   70.00  80.00 -83.04   54
113  \w     48.00  74.00   0.50    2.00    --   70.00  79.00-118.30   52
114  \w     48.00  74.00   0.50    2.00    --   70.00  79.00  20.19   52
115  \w     47.00  73.00   0.50    2.00    --   70.00  80.00 -83.04   52
116  \w    -78.00 -52.00   0.50    8.00    --  -74.00 -77.00  30.73   52
117  \w    -83.00 -57.00   0.50    8.00    --  -78.00 -75.00  67.10   52
118  \w    -83.00 -57.00   0.50    8.00    --  -78.00 -75.00-137.82   52
119  \w    -83.00 -57.00   0.50    8.00    --  -78.00 -76.00-106.81   52
120  \w    -86.00 -60.00   0.50    8.00    --  -82.00 -77.00 -79.81   52
121  \w    -89.00 -64.00   0.50    8.00    --  -86.00 -77.00  64.48   50
122  \w    -90.00 -64.00   0.50    8.00    --  -86.00 -77.00-104.79   52
123  \w   -157.00-131.00   0.50    8.00    --  -86.00 -77.00  64.48   52
124  \w    -91.00 -64.00   0.50    8.00    --  -86.00 -77.00 -82.43   54
125  \w    -90.00 -64.00   0.50    8.00    --  -86.00 -77.00  33.64   52
126  \w    -91.00 -65.00   0.50    8.00    --  -86.25 -77.00-150.00   52
127  \w    -90.00 -64.00   0.50    8.00    --  -86.25 -78.00 133.41   52
128  \w    -94.00 -65.00   0.50    8.00    --  -86.25 -76.00  -8.58   58
129  \w    -92.00 -65.00   0.50    8.00    --  -86.25 -77.00  90.00   54
130  \w   -146.00-121.00   0.50    8.00    --  -86.25 -73.00-142.94   50
131  \w    -92.00 -65.00   0.50    8.00    --  -86.25 -77.00 154.75   54
132  \w   -137.00-111.00   0.50    8.00    --  -86.25 -77.00 154.75   52
133  \w    -91.00 -66.00   0.50    8.00    --  -86.25 -73.00-142.94   50
134  \w    -92.00 -66.00   0.50    8.00    --  -86.25 -73.00-172.78   52
135  \w   -145.00-119.00   0.50    8.00    --  -86.25 -80.00 172.21   52
136  \w    -91.00 -65.00   0.50    8.00    --  -86.25 -77.00-180.00   52
137  \w    -88.00 -63.00   0.50    8.00    --  -86.25 -80.00 172.21   50
138  \w    -92.00 -66.00   0.50    8.00    --  -86.25 -75.00 -20.13   52
139  \w   -104.00 -65.00   0.50    8.00    --  -86.25 -76.00 -45.95   78
140  \w    -90.00 -64.00   0.50    8.00    --  -86.25 -80.00  49.42   52
141  \w    -92.00 -65.00   0.50    8.00    --  -86.25 -76.00   3.71   54
142  \w    -92.00 -65.00   0.50    8.00    --  -86.25 -76.00 104.00   54
143  \w   -158.00-130.00   0.50    8.00    --  -86.25 -76.00   3.71   56
144  \w    -88.00 -63.00   0.50    8.00    --  -86.25 -80.00 151.50   50
145  \w   -144.00-118.00   0.50    8.00    --  -86.25 -80.00 151.50   52
146  \w    -91.00 -65.00   0.50    8.00    --  -86.25 -77.00 -60.00   52
147  \w   -157.00-130.00   0.50    8.00    --  -86.25 -77.00 -60.00   54
148  \w    -91.00 -65.00   0.50    8.00    --  -86.25 -77.00 120.00   52
149  \w    -91.00 -65.00   0.50    8.00    --  -86.25 -77.00  19.48   52
150  \w    -92.00 -65.00   0.50    8.00    --  -86.25 -77.00 -30.00   54
151  \w    118.00 144.00   0.50    8.00    --   90.00  71.00 126.87   52
152  \w     71.00  97.00   0.50    8.00    --   90.00  71.00 126.87   52
153  \w    129.00 158.00   0.50    8.00    --   94.00  78.00 -37.08   58
;
_diffrn_measurement_device 'four-circle diffractometer'
_diffrn_measurement_device_type 'XtaLAB Synergy, Dualflex, Pilatus 200K'
_diffrn_measurement_method '\w scans'
_diffrn_orient_matrix_type 'CrysAlisPro convention (1999,Acta A55,543-557)'
_diffrn_orient_matrix_UB_11 0.0661354000
_diffrn_orient_matrix_UB_12 -0.0690253000
_diffrn_orient_matrix_UB_13 0.0322587000
_diffrn_orient_matrix_UB_21 0.0868944000
_diffrn_orient_matrix_UB_22 0.0540895000
_diffrn_orient_matrix_UB_23 0.0145329000
_diffrn_orient_matrix_UB_31 -0.0675404000
_diffrn_orient_matrix_UB_32 -0.0017841000
_diffrn_orient_matrix_UB_33 0.0752163000
_diffrn_radiation_monochromator mirror
_diffrn_radiation_probe x-ray
_diffrn_radiation_type CuK\a
_diffrn_radiation_wavelength 1.54184
_diffrn_reflns_av_R_equivalents 0.0697
_diffrn_reflns_av_unetI/netI 0.0270
_diffrn_reflns_Laue_measured_fraction_full 0.999
_diffrn_reflns_Laue_measured_fraction_max 0.972
_diffrn_reflns_limit_h_max 15
_diffrn_reflns_limit_h_min -15
_diffrn_reflns_limit_k_max 22
_diffrn_reflns_limit_k_min -22
_diffrn_reflns_limit_l_max 24
_diffrn_reflns_limit_l_min -23
_diffrn_reflns_number 144826
_diffrn_reflns_point_group_measured_fraction_full 0.999
_diffrn_reflns_point_group_measured_fraction_max 0.972
_diffrn_reflns_theta_full 67.684
_diffrn_reflns_theta_max 80.096
_diffrn_reflns_theta_min 3.684
_diffrn_source 'micro-focus sealed X-ray tube'
_diffrn_source_type 'PhotonJet (Cu) X-ray Source'
_exptl_absorpt_coefficient_mu 7.556
_exptl_absorpt_correction_T_max 1.000
_exptl_absorpt_correction_T_min 0.204
_exptl_absorpt_correction_type gaussian
_exptl_absorpt_process_details
;
CrysAlisPro 1.171.40.68a (Rigaku Oxford Diffraction, 2019)
Numerical absorption correction based on gaussian integration over
			a multifaceted crystal model
Empirical absorption correction using spherical harmonics,
 implemented in SCALE3 ABSPACK scaling algorithm.
;
_exptl_crystal_colour red
_exptl_crystal_colour_primary red
_exptl_crystal_density_diffrn 1.476
_exptl_crystal_description needle
_exptl_crystal_F_000 1806
_exptl_crystal_recrystallization_method 'under oil'
_exptl_crystal_size_max 0.321
_exptl_crystal_size_mid 0.034
_exptl_crystal_size_min 0.03
_refine_diff_density_max 6.611
_refine_diff_density_min -2.481
_refine_diff_density_rms 0.173
_refine_ls_extinction_method none
_refine_ls_goodness_of_fit_ref 1.037
_refine_ls_hydrogen_treatment constr
_refine_ls_matrix_type full
_refine_ls_number_parameters 950
_refine_ls_number_reflns 17213
_refine_ls_number_restraints 104
_refine_ls_restrained_S_all 1.036
_refine_ls_R_factor_all 0.0736
_refine_ls_R_factor_gt 0.0684
_refine_ls_shift/su_max 0.001
_refine_ls_shift/su_mean 0.000
_refine_ls_structure_factor_coef Fsqd
_refine_ls_weighting_details 'w=1/[\s^2^(Fo^2^)+(0.1131P)^2^+22.6984P] where P=(Fo^2^+2Fc^2^)/3'
_refine_ls_weighting_scheme calc
_refine_ls_wR_factor_gt 0.1917
_refine_ls_wR_factor_ref 0.1964
_reflns_Friedel_coverage 0.000
_reflns_number_gt 15220
_reflns_number_total 17213
_reflns_threshold_expression 'I > 2\s(I)'
_cod_data_source_file d0cc05196a2.cif
_cod_data_source_block bs200109_tptzn4pyp_uo_26600_b4_cut
_cod_original_cell_volume 4051.16(9)
_cod_database_code 7127751
_shelx_shelxl_version_number 2014/7
_chemical_oxdiff_formula 'C158 H140 B4 Cl4 N21 O11 Pt4 Zn '
_shelx_space_group_comment
;
The symmetry employed for this shelxl refinement is uniquely defined
by the following loop, which should always be used as a source of
symmetry information in preference to the above space-group names.
They are only intended as comments.
;
_shelx_estimated_absorpt_t_max 0.805
_shelx_estimated_absorpt_t_min 0.195
_diffrn_oxdiff_digest_frames
;
01f7afafe5594fc725475cd3b9f546affd1286317d7
;
_reflns_odcompleteness_completeness 99.44
_reflns_odcompleteness_iscentric 1
_reflns_odcompleteness_theta 74.33
_olex2_refinement_description
;
1. Fixed Uiso
 At 1.2 times of:
  All C(H) groups, All C(H,H) groups
 At 1.5 times of:
  All C(H,H,H) groups, All C(H,H,H,H,H,H) groups, All N(H,H,H) groups
2. Restrained distances
 N40B-C40B = N40B-C41B
 1.43 with sigma of 0.02
 N40-C42 = C41-N40
 1.43 with sigma of 0.02
 C39-O38
 1.28 with sigma of 0.02
 C41-C39
 2.35 with sigma of 0.02
 C32B-N30
 1.48 with sigma of 0.02
3. Restrained planarity
 O38, C39B, N40B, C40B, C41B
 with sigma of 0.1
 O38, C39, N40, C41, C42
 with sigma of 0.1
4. Uiso/Uaniso restraints and constraints
N30 \\sim N30B: within 2A with sigma of 0.04 and sigma for terminal atoms of
0.08
C41B \\sim C42: within 4A with sigma of 0.002 and sigma for terminal atoms of
0.004
C32 \\sim C32B: within 2A with sigma of 0.04 and sigma for terminal atoms of
0.08
5. Rigid body (RIGU) restrains
 C89, C90, C91, C92, C93, C94
 with sigma for 1-2 distances of 0.004 and sigma for 1-3 distances of 0.004
 N25, C24, C26, C27
 with sigma for 1-2 distances of 0.004 and sigma for 1-3 distances of 0.004
 C77, C82, C81, C80, C79, C78
 with sigma for 1-2 distances of 0.004 and sigma for 1-3 distances of 0.004
6. Others
 Sof(N30B)=Sof(H29A)=Sof(H31D)=Sof(H31E)=Sof(H31F)=Sof(C32B)=Sof(H32D)=
 Sof(H32E)=Sof(H32F)=1-FVAR(1)
 Sof(N30)=Sof(H29)=Sof(H31A)=Sof(H31B)=Sof(H31C)=Sof(C32)=Sof(H32A)=Sof(H32B)=
 Sof(H32C)=FVAR(1)
 Sof(C40B)=Sof(H40A)=Sof(H40B)=Sof(H40C)=Sof(C39B)=Sof(H39B)=Sof(C41B)=
 Sof(H41A)=Sof(H41B)=Sof(H41C)=Sof(N40B)=1-FVAR(2)
 Sof(N40)=Sof(C39)=Sof(H39)=Sof(C42)=Sof(H42A)=Sof(H42B)=Sof(H42C)=Sof(C41)=
 Sof(H41D)=Sof(H41E)=Sof(H41F)=FVAR(2)
 Fixed Sof: Zn1(0.5) O23(0.5) O101(0.5) N25(0.5) N103(0.5) C24(0.5) H24(0.5)
 C26(0.5) H26A(0.5) H26B(0.5) H26C(0.5) C27(0.5) H27A(0.5) H27B(0.5) H27C(0.5)
 C102(0.5) H102(0.5) C104(0.5) H10A(0.5) H10B(0.5) H10C(0.5) C105(0.5)
 H10D(0.5) H10E(0.5) H10F(0.5)
7.a Me refined with riding coordinates:
 C26(H26A,H26B,H26C), C27(H27A,H27B,H27C), C31(H31D,H31E,H31F), C31(H31A,H31B,
 H31C), C32(H32A,H32B,H32C), C32B(H32D,H32E,H32F), C40B(H40A,H40B,H40C),
 C42(H42A,H42B,H42C), C104(H10A,H10B,H10C), C105(H10D,H10E,H10F), C41B(H41A,
 H41B,H41C), C41(H41D,H41E,H41F)
7.b Aromatic/amide H refined with riding coordinates:
 C2(H2), C3(H3), C7(H7), C8(H8), C12(H12), C13(H13), C15(H15), C16(H16),
 C18(H18), C19(H19), C21(H21), C22(H22), C24(H24), C29(H29), C29(H29A),
 C34(H34), C39(H39), C53(H53), C54(H54), C55(H55), C56(H56), C57(H57), C59(H59),
  C60(H60), C61(H61), C62(H62), C63(H63), C65(H65), C66(H66), C67(H67),
 C68(H68), C69(H69), C71(H71), C72(H72), C73(H73), C74(H74), C75(H75), C78(H78),
  C79(H79), C80(H80), C81(H81), C82(H82), C84(H84), C85(H85), C86(H86),
 C87(H87), C88(H88), C90(H90), C91(H91), C92(H92), C93(H93), C94(H94), C96(H96),
  C97(H97), C98(H98), C99(H99), C100(H100), C102(H102), C39B(H39B)
7.c Idealised Me refined as rotating group:
 N3(H3A,H3B,H3C), N4(H4A,H4B,H4C), N5(H5A,H5B,H5C), N6(H6A,H6B,H6C), C36(H36A,
 H36B,H36C), C37(H37A,H37B,H37C)
;
_olex2_submission_special_instructions 'No special instructions were received'
_oxdiff_exptl_absorpt_empirical_details
;
Empirical correction (ABSPACK) includes:
- Absorption correction using spherical harmonics
- Frame scaling
;
_oxdiff_exptl_absorpt_empirical_full_max 2.214
_oxdiff_exptl_absorpt_empirical_full_min 0.433

loop_
_space_group_symop_operation_xyz
'x, y, z'
'-x, -y, -z'

loop_
_atom_site_label
_atom_site_type_symbol
_atom_site_fract_x
_atom_site_fract_y
_atom_site_fract_z
_atom_site_U_iso_or_equiv
_atom_site_adp_type
_atom_site_occupancy
_atom_site_site_symmetry_order
_atom_site_calc_flag
_atom_site_refinement_flags_posn
_atom_site_refinement_flags_adp
_atom_site_refinement_flags_occupancy
_atom_site_disorder_assembly
_atom_site_disorder_group
Pt1 Pt 0.51658(3) 0.04055(2) 0.30836(2) 0.04054(10) Uani 1 1 d . . . . .
Pt2 Pt 0.50502(3) 0.15682(2) 0.96259(2) 0.04790(11) Uani 1 1 d . . . . .
Zn1 Zn 0.53209(12) 0.50022(10) 0.49586(9) 0.0312(4) Uani 0.5 1 d . . P . .
Cl1 Cl 0.51708(19) -0.07022(10) 0.26726(11) 0.0559(4) Uani 1 1 d . . . . .
Cl2 Cl 0.4745(2) 0.06460(13) 1.06597(10) 0.0685(6) Uani 1 1 d . . . . .
O23 O 0.7093(8) 0.5062(7) 0.4765(6) 0.054(3) Uani 0.5 1 d . . P . .
O28 O 0.5037(8) 0.2570(4) 0.1408(4) 0.091(2) Uani 1 1 d . . . . .
O33 O 0.7606(8) 0.1015(9) 0.0991(5) 0.141(5) Uani 1 1 d . . . . .
O38 O 0.6635(7) -0.0598(6) 0.4838(4) 0.103(3) Uani 1 1 d D . . . .
O101 O -0.343(2) 0.5593(15) 1.0843(15) 0.143(8) Uiso 0.5 1 d . . P . .
N1 N 0.5116(5) 0.3859(3) 0.5394(3) 0.0370(11) Uani 1 1 d . . . . .
N2 N 0.4954(5) 0.4799(3) 0.3994(3) 0.0364(11) Uani 1 1 d . . . . .
N3 N 0.5600(7) 0.1027(4) 0.2051(3) 0.0586(18) Uani 1 1 d . . . . .
H3A H 0.5578 0.1533 0.2053 0.088 Uiso 1 1 calc GR . . . .
H3B H 0.5114 0.0917 0.1771 0.088 Uiso 1 1 calc GR . . . .
H3C H 0.6302 0.0908 0.1871 0.088 Uiso 1 1 calc GR . . . .
N4 N 0.4730(6) -0.0222(4) 0.4120(3) 0.0546(16) Uani 1 1 d . . . . .
H4A H 0.5344 -0.0289 0.4342 0.082 Uiso 1 1 calc GR . . . .
H4B H 0.4446 -0.0683 0.4108 0.082 Uiso 1 1 calc GR . . . .
H4C H 0.4208 0.0030 0.4370 0.082 Uiso 1 1 calc GR . . . .
N5 N 0.4011(7) 0.0972(5) 0.9176(4) 0.070(2) Uani 1 1 d . . . . .
H5A H 0.3301 0.1136 0.9262 0.105 Uiso 1 1 calc GR . . . .
H5B H 0.4032 0.0466 0.9376 0.105 Uiso 1 1 calc GR . . . .
H5C H 0.4242 0.1051 0.8691 0.105 Uiso 1 1 calc GR . . . .
N6 N 0.6132(6) 0.2112(4) 1.0071(4) 0.0537(15) Uani 1 1 d . . . . .
H6A H 0.6488 0.2501 0.9729 0.081 Uiso 1 1 calc GR . . . .
H6B H 0.6643 0.1777 1.0243 0.081 Uiso 1 1 calc GR . . . .
H6C H 0.5749 0.2301 1.0438 0.081 Uiso 1 1 calc GR . . . .
N14 N 0.5144(5) 0.1377(3) 0.3459(3) 0.0421(12) Uani 1 1 d . . . . .
N20 N 0.5202(6) 0.2392(3) 0.8710(3) 0.0471(14) Uani 1 1 d . . . . .
N25 N 0.8749(14) 0.4676(15) 0.5129(13) 0.096(5) Uani 0.5 1 d . U P . .
N30 N 0.4076(13) 0.3644(9) 0.1403(8) 0.065(5) Uiso 0.58(3) 1 d D U P A 1
N30B N 0.364(4) 0.345(3) 0.122(3) 0.144(14) Uiso 0.42(3) 1 d . U P A 2
N35 N 0.8896(7) 0.0471(6) 0.1630(6) 0.079(2) Uani 1 1 d . . . . .
N40 N 0.8247(14) -0.0948(11) 0.4239(9) 0.069(5) Uiso 0.559(19) 1 d D . P B 1
N103 N -0.158(3) 0.5316(17) 1.0830(16) 0.120(8) Uiso 0.5 1 d . . P . .
C1 C 0.4892(6) 0.5332(4) 0.3380(3) 0.0384(13) Uani 1 1 d . . . . .
C2 C 0.4883(7) 0.4973(4) 0.2781(4) 0.0498(17) Uani 1 1 d . . . . .
H2 H 0.4847 0.5217 0.2295 0.060 Uiso 1 1 calc R . . . .
C3 C 0.4937(7) 0.4216(4) 0.3050(4) 0.0470(16) Uani 1 1 d . . . . .
H3 H 0.4948 0.3825 0.2786 0.056 Uiso 1 1 calc R . . . .
C4 C 0.4976(6) 0.4110(4) 0.3807(3) 0.0383(13) Uani 1 1 d . . . . .
C5 C 0.5050(6) 0.3402(4) 0.4280(4) 0.0383(13) Uani 1 1 d . . . . .
C6 C 0.5093(6) 0.3296(3) 0.5020(4) 0.0394(14) Uani 1 1 d . . . . .
C7 C 0.5086(7) 0.2569(4) 0.5493(4) 0.0494(17) Uani 1 1 d . . . . .
H7 H 0.5049 0.2087 0.5370 0.059 Uiso 1 1 calc R . . . .
C8 C 0.5143(7) 0.2702(4) 0.6172(4) 0.0431(15) Uani 1 1 d . . . . .
H8 H 0.5175 0.2330 0.6601 0.052 Uiso 1 1 calc R . . . .
C9 C 0.5142(6) 0.3511(4) 0.6095(3) 0.0393(14) Uani 1 1 d . . . . .
C10 C 0.5154(6) 0.3874(4) 0.6670(4) 0.0415(14) Uani 1 1 d . . . . .
C11 C 0.5093(6) 0.2704(4) 0.3984(4) 0.0431(14) Uani 1 1 d . . . . .
C12 C 0.4198(7) 0.2483(4) 0.3699(5) 0.0516(17) Uani 1 1 d . . . . .
H12 H 0.3551 0.2784 0.3682 0.062 Uiso 1 1 calc R . . . .
C13 C 0.4254(7) 0.1824(4) 0.3441(5) 0.0525(18) Uani 1 1 d . . . . .
H13 H 0.3640 0.1682 0.3243 0.063 Uiso 1 1 calc R . . . .
C15 C 0.6015(7) 0.1591(4) 0.3718(4) 0.0500(17) Uani 1 1 d . . . . .
H15 H 0.6660 0.1287 0.3714 0.060 Uiso 1 1 calc R . . . .
C16 C 0.6008(6) 0.2240(4) 0.3991(4) 0.0485(16) Uani 1 1 d . . . . .
H16 H 0.6635 0.2369 0.4184 0.058 Uiso 1 1 calc R . . . .
C17 C 0.5189(6) 0.3380(4) 0.7393(3) 0.0421(14) Uani 1 1 d . . . . .
C18 C 0.6108(7) 0.2950(5) 0.7540(4) 0.0504(17) Uani 1 1 d . . . . .
H18 H 0.6755 0.2989 0.7184 0.060 Uiso 1 1 calc R . . . .
C19 C 0.6087(6) 0.2463(4) 0.8204(4) 0.0482(16) Uani 1 1 d . . . . .
H19 H 0.6725 0.2171 0.8298 0.058 Uiso 1 1 calc R . . . .
C21 C 0.4305(7) 0.2824(6) 0.8589(4) 0.062(2) Uani 1 1 d . . . . .
H21 H 0.3680 0.2785 0.8961 0.075 Uiso 1 1 calc R . . . .
C22 C 0.4278(8) 0.3318(5) 0.7941(4) 0.060(2) Uani 1 1 d . . . . .
H22 H 0.3639 0.3616 0.7866 0.071 Uiso 1 1 calc R . . . .
C24 C 0.7668(16) 0.4617(16) 0.5142(13) 0.080(6) Uani 0.5 1 d . U P . .
H24 H 0.7289 0.4194 0.5472 0.096 Uiso 0.5 1 calc R . P . .
C26 C 0.928(2) 0.414(2) 0.5704(19) 0.119(8) Uani 0.5 1 d . U P . .
H26A H 1.0086 0.4249 0.5626 0.179 Uiso 0.5 1 calc R . P . .
H26B H 0.8951 0.4213 0.6183 0.179 Uiso 0.5 1 calc R . P . .
H26C H 0.9153 0.3611 0.5674 0.179 Uiso 0.5 1 calc R . P . .
C27 C 0.939(2) 0.529(3) 0.466(2) 0.153(14) Uani 0.5 1 d . U P . .
H27A H 1.0173 0.5235 0.4727 0.230 Uiso 0.5 1 calc R . P . .
H27B H 0.9327 0.5283 0.4160 0.230 Uiso 0.5 1 calc R . P . .
H27C H 0.9114 0.5770 0.4772 0.230 Uiso 0.5 1 calc R . P . .
C29 C 0.4268(12) 0.2941(7) 0.1652(6) 0.089(3) Uani 1 1 d . . . . .
H29 H 0.3771 0.2682 0.2063 0.106 Uiso 0.58(3) 1 calc R . P A 1
H29A H 0.4090 0.2874 0.2161 0.106 Uiso 0.42(3) 1 calc R . P A 2
C31 C 0.3067(16) 0.3999(11) 0.1712(12) 0.154(8) Uani 1 1 d . . . . .
H31D H 0.2736 0.3695 0.2184 0.231 Uiso 0.42(3) 1 calc R . P A 2
H31E H 0.3627 0.4356 0.1777 0.231 Uiso 0.42(3) 1 calc R . P A 2
H31F H 0.2483 0.4284 0.1478 0.231 Uiso 0.42(3) 1 calc R . P A 2
H31A H 0.3052 0.4533 0.1460 0.231 Uiso 0.58(3) 1 calc R . P A 1
H31B H 0.2403 0.3728 0.1656 0.231 Uiso 0.58(3) 1 calc R . P A 1
H31C H 0.3077 0.3971 0.2226 0.231 Uiso 0.58(3) 1 calc R . P A 1
C32 C 0.484(3) 0.414(2) 0.090(2) 0.146(14) Uiso 0.58(3) 1 d . U P A 1
H32A H 0.4519 0.4648 0.0789 0.220 Uiso 0.58(3) 1 calc R . P A 1
H32B H 0.5525 0.4182 0.1106 0.220 Uiso 0.58(3) 1 calc R . P A 1
H32C H 0.5024 0.3950 0.0459 0.220 Uiso 0.58(3) 1 calc R . P A 1
C32B C 0.412(7) 0.372(5) 0.0597(15) 0.22(3) Uiso 0.42(3) 1 d D U P A 2
H32D H 0.3623 0.4071 0.0337 0.337 Uiso 0.42(3) 1 calc R . P A 2
H32E H 0.4803 0.3992 0.0614 0.337 Uiso 0.42(3) 1 calc R . P A 2
H32F H 0.4303 0.3302 0.0347 0.337 Uiso 0.42(3) 1 calc R . P A 2
C34 C 0.8596(11) 0.1017(10) 0.1152(7) 0.103(4) Uani 1 1 d . . . . .
H34 H 0.9105 0.1423 0.0916 0.124 Uiso 1 1 calc R . . . .
C36 C 0.8115(15) -0.0146(10) 0.2016(15) 0.171(10) Uani 1 1 d . . . . .
H36A H 0.7535 -0.0192 0.1725 0.257 Uiso 1 1 calc GR . . . .
H36B H 0.7769 -0.0035 0.2478 0.257 Uiso 1 1 calc GR . . . .
H36C H 0.8515 -0.0625 0.2105 0.257 Uiso 1 1 calc GR . . . .
C37 C 0.9968(10) 0.0417(10) 0.1843(8) 0.113(5) Uani 1 1 d . . . . .
H37A H 1.0468 0.0809 0.1518 0.170 Uiso 1 1 calc GR . . . .
H37B H 1.0267 -0.0087 0.1819 0.170 Uiso 1 1 calc GR . . . .
H37C H 0.9908 0.0490 0.2338 0.170 Uiso 1 1 calc GR . . . .
C39 C 0.7738(13) -0.0546(13) 0.4623(11) 0.092(7) Uiso 0.559(19) 1 d D . P B 1
H39 H 0.8152 -0.0181 0.4774 0.110 Uiso 0.559(19) 1 calc R . P B 1
C40B C 0.903(3) -0.167(3) 0.422(3) 0.18(2) Uiso 0.441(19) 1 d D . P B 2
H40A H 0.9402 -0.1507 0.3716 0.265 Uiso 0.441(19) 1 calc R . P B 2
H40B H 0.9545 -0.1616 0.4545 0.265 Uiso 0.441(19) 1 calc R . P B 2
H40C H 0.8770 -0.2198 0.4305 0.265 Uiso 0.441(19) 1 calc R . P B 2
C42 C 0.754(4) -0.149(2) 0.405(2) 0.193(15) Uiso 0.559(19) 1 d D U P B 1
H42A H 0.7988 -0.1785 0.3750 0.289 Uiso 0.559(19) 1 calc R . P B 1
H42B H 0.7168 -0.1825 0.4496 0.289 Uiso 0.559(19) 1 calc R . P B 1
H42C H 0.6976 -0.1211 0.3790 0.289 Uiso 0.559(19) 1 calc R . P B 1
C52 C -0.0969(7) 0.1812(5) 0.8447(4) 0.0525(17) Uani 1 1 d . . . . .
C53 C -0.1042(8) 0.1771(6) 0.7748(5) 0.066(2) Uani 1 1 d . . . . .
H53 H -0.0567 0.2093 0.7365 0.080 Uiso 1 1 calc R . . . .
C54 C -0.1783(10) 0.1276(8) 0.7581(6) 0.083(3) Uani 1 1 d . . . . .
H54 H -0.1816 0.1266 0.7092 0.100 Uiso 1 1 calc R . . . .
C55 C -0.2469(9) 0.0800(6) 0.8133(7) 0.079(3) Uani 1 1 d . . . . .
H55 H -0.2972 0.0457 0.8025 0.095 Uiso 1 1 calc R . . . .
C56 C -0.2426(8) 0.0820(5) 0.8836(6) 0.064(2) Uani 1 1 d . . . . .
H56 H -0.2895 0.0489 0.9217 0.077 Uiso 1 1 calc R . . . .
C57 C -0.1703(7) 0.1320(5) 0.8989(5) 0.0557(19) Uani 1 1 d . . . . .
H57 H -0.1695 0.1337 0.9478 0.067 Uiso 1 1 calc R . . . .
C58 C -0.1053(7) 0.3008(5) 0.9029(5) 0.0582(19) Uani 1 1 d . . . . .
C59 C -0.1778(8) 0.3419(6) 0.8594(6) 0.067(2) Uani 1 1 d . . . . .
H59 H -0.1712 0.3373 0.8106 0.080 Uiso 1 1 calc R . . . .
C60 C -0.2585(11) 0.3888(7) 0.8847(7) 0.085(3) Uani 1 1 d . . . . .
H60 H -0.3078 0.4141 0.8540 0.101 Uiso 1 1 calc R . . . .
C61 C -0.2673(10) 0.3989(6) 0.9552(8) 0.087(3) Uani 1 1 d . . . . .
H61 H -0.3197 0.4329 0.9724 0.104 Uiso 1 1 calc R . . . .
C62 C -0.1997(11) 0.3592(7) 0.9987(7) 0.084(3) Uani 1 1 d . . . . .
H62 H -0.2056 0.3646 1.0472 0.101 Uiso 1 1 calc R . . . .
C63 C -0.1215(9) 0.3103(6) 0.9728(6) 0.068(2) Uani 1 1 d . . . . .
H63 H -0.0770 0.2821 1.0053 0.081 Uiso 1 1 calc R . . . .
C64 C 0.0698(8) 0.2901(7) 0.7986(5) 0.071(3) Uani 1 1 d . . . . .
C65 C 0.1506(10) 0.2500(10) 0.7624(7) 0.100(4) Uani 1 1 d . . . . .
H65 H 0.1567 0.1966 0.7787 0.120 Uiso 1 1 calc R . . . .
C66 C 0.2226(14) 0.2893(15) 0.7017(9) 0.138(8) Uani 1 1 d . . . . .
H66 H 0.2787 0.2607 0.6799 0.165 Uiso 1 1 calc R . . . .
C67 C 0.2195(14) 0.3599(18) 0.6732(10) 0.166(11) Uani 1 1 d . . . . .
H67 H 0.2646 0.3816 0.6286 0.199 Uiso 1 1 calc R . . . .
C68 C 0.1457(12) 0.4050(11) 0.7112(9) 0.120(6) Uani 1 1 d . . . . .
H68 H 0.1462 0.4589 0.6960 0.144 Uiso 1 1 calc R . . . .
C69 C 0.0717(10) 0.3670(8) 0.7720(7) 0.090(4) Uani 1 1 d . . . . .
H69 H 0.0200 0.3967 0.7961 0.108 Uiso 1 1 calc R . . . .
C70 C 0.0583(7) 0.1981(6) 0.9276(5) 0.062(2) Uani 1 1 d . . . . .
C71 C 0.0652(8) 0.1185(6) 0.9490(6) 0.072(3) Uani 1 1 d . . . . .
H71 H 0.0236 0.0875 0.9278 0.087 Uiso 1 1 calc R . . . .
C72 C 0.1298(9) 0.0833(7) 0.9993(7) 0.083(3) Uani 1 1 d . . . . .
H72 H 0.1321 0.0294 1.0124 0.099 Uiso 1 1 calc R . . . .
C73 C 0.1914(10) 0.1285(8) 1.0306(7) 0.089(3) Uani 1 1 d . . . . .
H73 H 0.2336 0.1052 1.0667 0.107 Uiso 1 1 calc R . . . .
C74 C 0.1914(9) 0.2058(8) 1.0097(6) 0.078(3) Uani 1 1 d . . . . .
H74 H 0.2358 0.2362 1.0298 0.094 Uiso 1 1 calc R . . . .
C75 C 0.1258(8) 0.2403(7) 0.9586(5) 0.071(3) Uani 1 1 d . . . . .
H75 H 0.1270 0.2943 0.9444 0.085 Uiso 1 1 calc R . . . .
C77 C 1.0858(9) 0.7830(8) 0.5711(6) 0.082(3) Uani 1 1 d . U . . .
C78 C 1.1176(11) 0.7434(10) 0.5174(7) 0.106(4) Uani 1 1 d . U . . .
H78 H 1.0892 0.6931 0.5236 0.127 Uiso 1 1 calc R . . . .
C79 C 1.1942(14) 0.7768(13) 0.4506(8) 0.122(5) Uani 1 1 d . U . . .
H79 H 1.2137 0.7476 0.4150 0.147 Uiso 1 1 calc R . . . .
C80 C 1.2363(12) 0.8472(13) 0.4397(8) 0.115(4) Uani 1 1 d . U . . .
H80 H 1.2853 0.8692 0.3968 0.138 Uiso 1 1 calc R . . . .
C81 C 1.2069(10) 0.8846(11) 0.4909(7) 0.108(4) Uani 1 1 d . U . . .
H81 H 1.2350 0.9352 0.4833 0.130 Uiso 1 1 calc R . . . .
C82 C 1.1368(9) 0.8551(9) 0.5562(7) 0.090(3) Uani 1 1 d . U . . .
H82 H 1.1235 0.8852 0.5915 0.108 Uiso 1 1 calc R . . . .
C83 C 1.1018(9) 0.7212(7) 0.7023(6) 0.082(3) Uani 1 1 d . . . . .
C84 C 1.1301(11) 0.7616(9) 0.7499(8) 0.099(4) Uani 1 1 d . . . . .
H84 H 1.0908 0.8065 0.7554 0.119 Uiso 1 1 calc R . . . .
C85 C 1.2163(13) 0.7385(11) 0.7915(9) 0.116(5) Uani 1 1 d . . . . .
H85 H 1.2340 0.7676 0.8242 0.139 Uiso 1 1 calc R . . . .
C86 C 1.2721(14) 0.6757(14) 0.7843(9) 0.141(8) Uani 1 1 d . . . . .
H86 H 1.3283 0.6598 0.8132 0.169 Uiso 1 1 calc R . . . .
C87 C 1.2500(13) 0.6321(12) 0.7350(10) 0.133(7) Uani 1 1 d . . . . .
H87 H 1.2907 0.5878 0.7295 0.160 Uiso 1 1 calc R . . . .
C88 C 1.1665(10) 0.6568(8) 0.6952(8) 0.099(4) Uani 1 1 d . . . . .
H88 H 1.1516 0.6289 0.6609 0.119 Uiso 1 1 calc R . . . .
C89 C 0.9320(10) 0.6755(10) 0.6453(13) 0.138(6) Uani 1 1 d . U . . .
C90 C 0.8652(12) 0.6818(12) 0.5897(14) 0.161(6) Uani 1 1 d . U . . .
H90 H 0.8664 0.7281 0.5547 0.193 Uiso 1 1 calc R . . . .
C91 C 0.7980(14) 0.6206(14) 0.5860(18) 0.185(7) Uani 1 1 d . U . . .
H91 H 0.7560 0.6263 0.5475 0.222 Uiso 1 1 calc R . . . .
C92 C 0.7902(17) 0.5543(16) 0.6345(19) 0.201(8) Uani 1 1 d . U . . .
H92 H 0.7412 0.5147 0.6316 0.241 Uiso 1 1 calc R . . . .
C93 C 0.8529(17) 0.5449(14) 0.6873(19) 0.201(8) Uani 1 1 d . U . . .
H93 H 0.8497 0.4975 0.7209 0.241 Uiso 1 1 calc R . . . .
C94 C 0.9239(14) 0.6045(12) 0.6940(15) 0.167(6) Uani 1 1 d . U . . .
H94 H 0.9668 0.5960 0.7321 0.200 Uiso 1 1 calc R . . . .
C95 C 0.9219(8) 0.8099(6) 0.6776(6) 0.072(3) Uani 1 1 d . . . . .
C96 C 0.8658(10) 0.7929(9) 0.7484(7) 0.092(4) Uani 1 1 d . . . . .
H96 H 0.8802 0.7456 0.7783 0.110 Uiso 1 1 calc R . . . .
C97 C 0.7922(10) 0.8393(11) 0.7773(9) 0.103(5) Uani 1 1 d . . . . .
H97 H 0.7565 0.8239 0.8259 0.123 Uiso 1 1 calc R . . . .
C98 C 0.7693(10) 0.9076(10) 0.7369(10) 0.108(6) Uani 1 1 d . . . . .
H98 H 0.7194 0.9411 0.7573 0.129 Uiso 1 1 calc R . . . .
C99 C 0.8194(10) 0.9278(8) 0.6661(10) 0.099(4) Uani 1 1 d . . . . .
H99 H 0.8032 0.9750 0.6368 0.119 Uiso 1 1 calc R . . . .
C100 C 0.8946(9) 0.8785(7) 0.6374(8) 0.086(3) Uani 1 1 d . . . . .
H100 H 0.9280 0.8929 0.5882 0.104 Uiso 1 1 calc R . . . .
C102 C -0.257(4) 0.541(2) 1.100(2) 0.134(12) Uiso 0.5 1 d . . P . .
H102 H -0.2702 0.5245 1.1510 0.161 Uiso 0.5 1 calc R . P . .
C104 C -0.144(4) 0.569(3) 0.997(2) 0.153(14) Uiso 0.5 1 d . . P . .
H10A H -0.0665 0.5658 0.9752 0.229 Uiso 0.5 1 calc R . P . .
H10B H -0.1924 0.5411 0.9747 0.229 Uiso 0.5 1 calc R . P . .
H10C H -0.1657 0.6224 0.9901 0.229 Uiso 0.5 1 calc R . P . .
C105 C -0.076(4) 0.496(3) 1.109(2) 0.161(16) Uiso 0.5 1 d . . P . .
H10D H -0.0080 0.5065 1.0733 0.242 Uiso 0.5 1 calc R . P . .
H10E H -0.0647 0.5124 1.1528 0.242 Uiso 0.5 1 calc R . P . .
H10F H -0.0926 0.4408 1.1210 0.242 Uiso 0.5 1 calc R . P . .
B51 B -0.0174(8) 0.2424(6) 0.8683(5) 0.056(2) Uani 1 1 d . . . . .
B76 B 1.0103(10) 0.7476(8) 0.6492(8) 0.078(3) Uani 1 1 d . . . . .
C39B C 0.732(3) -0.110(2) 0.4802(19) 0.104(10) Uiso 0.441(19) 1 d . . P B 2
H39B H 0.7236 -0.1490 0.5226 0.125 Uiso 0.441(19) 1 calc R . P B 2
C41B C 0.805(5) -0.057(3) 0.373(3) 0.194(15) Uiso 0.441(19) 1 d D U P B 2
H41A H 0.8642 -0.0615 0.3329 0.291 Uiso 0.441(19) 1 calc R . P B 2
H41B H 0.7322 -0.0585 0.3566 0.291 Uiso 0.441(19) 1 calc R . P B 2
H41C H 0.8142 -0.0092 0.3874 0.291 Uiso 0.441(19) 1 calc R . P B 2
C41 C 0.9406(16) -0.0967(17) 0.4029(14) 0.111(9) Uiso 0.559(19) 1 d D . P B 1
H41D H 0.9575 -0.1339 0.3724 0.167 Uiso 0.559(19) 1 calc R . P B 1
H41E H 0.9685 -0.0462 0.3757 0.167 Uiso 0.559(19) 1 calc R . P B 1
H41F H 0.9766 -0.1114 0.4459 0.167 Uiso 0.559(19) 1 calc R . P B 1
N40B N 0.810(2) -0.1201(16) 0.4329(14) 0.079(7) Uiso 0.441(19) 1 d D . P B 2

loop_
_atom_site_aniso_label
_atom_site_aniso_U_11
_atom_site_aniso_U_22
_atom_site_aniso_U_33
_atom_site_aniso_U_23
_atom_site_aniso_U_13
_atom_site_aniso_U_12
Pt1 0.05456(19) 0.03520(16) 0.03559(16) -0.01237(11) -0.01203(12) 0.00360(11)
Pt2 0.0625(2) 0.04793(19) 0.03074(16) 0.00121(12) -0.01267(13) -0.00359(14)
Zn1 0.0385(10) 0.0264(7) 0.0274(7) -0.0036(5) -0.0046(9) 0.0009(9)
Cl1 0.0817(13) 0.0377(8) 0.0536(10) -0.0184(7) -0.0151(9) 0.0018(8)
Cl2 0.1052(17) 0.0606(12) 0.0370(9) 0.0062(8) -0.0248(10) -0.0189(11)
O23 0.038(5) 0.072(7) 0.052(6) -0.015(5) -0.003(4) -0.006(5)
O28 0.113(6) 0.068(4) 0.083(5) -0.015(4) 0.010(4) 0.023(4)
O33 0.089(6) 0.253(15) 0.075(6) -0.024(7) -0.017(5) 0.070(8)
O38 0.098(6) 0.150(8) 0.069(5) -0.037(5) -0.021(4) 0.058(6)
N1 0.054(3) 0.027(2) 0.029(2) -0.0042(19) -0.007(2) 0.001(2)
N2 0.051(3) 0.031(2) 0.028(2) -0.006(2) -0.011(2) 0.000(2)
N3 0.090(5) 0.051(4) 0.030(3) -0.004(3) -0.001(3) -0.002(3)
N4 0.070(4) 0.057(4) 0.033(3) -0.006(3) -0.001(3) 0.002(3)
N5 0.087(5) 0.080(5) 0.041(4) 0.000(3) -0.015(4) -0.021(4)
N6 0.058(4) 0.059(4) 0.045(3) -0.010(3) -0.013(3) -0.015(3)
N14 0.056(3) 0.034(3) 0.042(3) -0.015(2) -0.015(3) 0.007(2)
N20 0.061(4) 0.041(3) 0.034(3) 0.004(2) -0.009(3) 0.005(3)
N25 0.046(7) 0.152(15) 0.112(12) -0.078(11) -0.010(6) 0.020(7)
N35 0.061(5) 0.090(6) 0.090(6) -0.026(5) -0.018(4) 0.010(4)
C1 0.049(4) 0.038(3) 0.029(3) -0.007(2) -0.008(3) 0.002(3)
C2 0.072(5) 0.044(4) 0.034(3) -0.008(3) -0.013(3) 0.011(3)
C3 0.067(5) 0.041(4) 0.035(3) -0.014(3) -0.007(3) 0.003(3)
C4 0.046(3) 0.037(3) 0.032(3) -0.009(2) -0.005(3) 0.004(3)
C5 0.049(4) 0.029(3) 0.038(3) -0.009(2) -0.008(3) 0.003(2)
C6 0.053(4) 0.025(3) 0.040(3) -0.007(2) -0.008(3) 0.003(2)
C7 0.084(5) 0.031(3) 0.032(3) -0.005(3) -0.009(3) 0.003(3)
C8 0.066(4) 0.029(3) 0.034(3) -0.004(2) -0.012(3) 0.005(3)
C9 0.050(4) 0.035(3) 0.031(3) -0.002(2) -0.004(3) 0.002(3)
C10 0.052(4) 0.033(3) 0.037(3) -0.004(3) -0.005(3) 0.004(3)
C11 0.053(4) 0.037(3) 0.040(3) -0.011(3) -0.008(3) 0.002(3)
C12 0.057(4) 0.044(4) 0.062(5) -0.021(3) -0.019(4) 0.009(3)
C13 0.054(4) 0.048(4) 0.063(5) -0.026(4) -0.015(4) 0.006(3)
C15 0.056(4) 0.049(4) 0.057(4) -0.030(3) -0.022(3) 0.008(3)
C16 0.050(4) 0.052(4) 0.053(4) -0.026(3) -0.018(3) 0.007(3)
C17 0.057(4) 0.036(3) 0.032(3) -0.004(3) -0.006(3) 0.003(3)
C18 0.054(4) 0.057(4) 0.037(3) -0.005(3) -0.007(3) 0.008(3)
C19 0.049(4) 0.055(4) 0.032(3) 0.003(3) -0.001(3) 0.004(3)
C21 0.056(4) 0.081(6) 0.037(4) 0.009(4) 0.002(3) 0.019(4)
C22 0.066(5) 0.063(5) 0.042(4) 0.002(3) -0.003(4) 0.019(4)
C24 0.046(7) 0.121(16) 0.088(13) -0.058(12) -0.010(7) 0.018(7)
C26 0.079(13) 0.162(19) 0.143(16) -0.076(14) -0.040(12) 0.030(12)
C27 0.063(12) 0.20(2) 0.18(3) -0.02(2) -0.019(13) -0.004(13)
C29 0.122(10) 0.075(7) 0.064(6) -0.011(5) -0.004(6) 0.006(7)
C31 0.137(15) 0.144(16) 0.180(19) -0.063(14) 0.015(13) 0.046(12)
C34 0.081(8) 0.144(13) 0.077(8) -0.011(8) -0.007(6) 0.024(8)
C36 0.096(11) 0.097(12) 0.32(3) -0.037(16) -0.031(16) 0.004(9)
C37 0.065(7) 0.164(15) 0.106(10) -0.013(10) -0.024(7) 0.029(8)
C52 0.049(4) 0.059(5) 0.051(4) -0.014(3) -0.010(3) 0.008(3)
C53 0.057(5) 0.088(7) 0.062(5) -0.028(5) -0.015(4) 0.010(4)
C54 0.084(7) 0.110(9) 0.073(7) -0.047(7) -0.032(6) 0.013(6)
C55 0.064(6) 0.072(6) 0.119(9) -0.048(6) -0.031(6) 0.004(5)
C56 0.057(5) 0.051(5) 0.087(7) -0.013(4) -0.019(4) 0.005(4)
C57 0.058(5) 0.056(5) 0.058(5) -0.016(4) -0.020(4) 0.012(4)
C58 0.055(4) 0.057(5) 0.061(5) -0.012(4) -0.007(4) -0.010(4)
C59 0.068(6) 0.062(5) 0.070(6) -0.017(4) -0.009(5) 0.007(4)
C60 0.093(8) 0.065(6) 0.095(8) -0.014(6) -0.020(6) 0.005(6)
C61 0.088(8) 0.058(6) 0.110(9) -0.028(6) 0.013(7) 0.004(5)
C62 0.099(8) 0.070(7) 0.081(7) -0.032(6) 0.012(6) -0.013(6)
C63 0.074(6) 0.059(5) 0.070(6) -0.022(4) 0.001(5) -0.011(4)
C64 0.053(5) 0.099(8) 0.059(5) -0.015(5) -0.007(4) -0.013(5)
C65 0.071(7) 0.150(13) 0.081(8) -0.046(8) 0.011(6) -0.009(7)
C66 0.087(10) 0.23(2) 0.086(11) -0.040(13) 0.020(8) -0.021(13)
C67 0.069(9) 0.30(3) 0.084(10) 0.034(15) 0.005(8) -0.030(14)
C68 0.083(9) 0.150(14) 0.104(11) 0.025(10) -0.012(8) -0.030(9)
C69 0.075(7) 0.101(9) 0.077(7) 0.014(6) -0.003(5) -0.019(6)
C70 0.053(4) 0.079(6) 0.054(5) -0.015(4) -0.010(4) 0.000(4)
C71 0.066(6) 0.080(7) 0.077(6) -0.021(5) -0.021(5) 0.012(5)
C72 0.074(6) 0.091(8) 0.089(8) -0.018(6) -0.031(6) 0.018(6)
C73 0.087(8) 0.113(10) 0.073(7) -0.016(7) -0.036(6) 0.022(7)
C74 0.069(6) 0.108(9) 0.066(6) -0.029(6) -0.022(5) 0.005(6)
C75 0.068(6) 0.090(7) 0.062(5) -0.024(5) -0.018(4) -0.008(5)
C77 0.056(5) 0.127(8) 0.073(5) -0.038(5) -0.015(4) 0.017(5)
C78 0.090(7) 0.157(9) 0.084(6) -0.053(6) -0.014(5) 0.030(6)
C79 0.101(9) 0.196(12) 0.078(7) -0.050(7) -0.013(6) 0.022(7)
C80 0.081(7) 0.190(11) 0.080(7) -0.036(7) -0.022(6) 0.023(7)
C81 0.070(6) 0.172(10) 0.078(6) -0.021(6) -0.007(5) 0.009(6)
C82 0.061(5) 0.137(8) 0.075(6) -0.030(5) -0.010(4) 0.005(5)
C83 0.070(6) 0.091(8) 0.077(7) -0.010(6) 0.004(5) 0.009(6)
C84 0.077(7) 0.124(11) 0.102(10) -0.033(8) -0.017(7) 0.003(7)
C85 0.087(9) 0.162(16) 0.094(10) -0.016(10) -0.023(8) 0.025(10)
C86 0.095(10) 0.23(2) 0.075(9) 0.003(12) 0.003(8) 0.046(13)
C87 0.100(11) 0.157(16) 0.100(11) 0.035(11) 0.023(9) 0.048(10)
C88 0.068(7) 0.100(9) 0.109(10) 0.000(7) 0.015(6) 0.017(6)
C89 0.055(6) 0.121(8) 0.263(16) -0.126(10) 0.017(7) -0.002(6)
C90 0.065(7) 0.161(10) 0.298(17) -0.150(11) -0.013(8) 0.016(7)
C91 0.072(8) 0.166(11) 0.36(2) -0.178(12) -0.002(10) 0.014(8)
C92 0.080(9) 0.177(12) 0.37(2) -0.160(13) 0.022(10) 0.014(9)
C93 0.096(11) 0.156(11) 0.37(2) -0.133(12) 0.020(11) -0.018(9)
C94 0.088(9) 0.135(9) 0.286(17) -0.108(11) 0.035(9) -0.006(7)
C95 0.055(5) 0.081(7) 0.088(7) -0.037(6) -0.012(5) 0.001(4)
C96 0.078(7) 0.122(10) 0.088(8) -0.055(8) -0.005(6) 0.006(7)
C97 0.066(7) 0.160(15) 0.108(10) -0.080(10) -0.017(7) 0.010(8)
C98 0.056(6) 0.144(13) 0.164(15) -0.111(12) -0.031(8) 0.020(7)
C99 0.061(6) 0.097(9) 0.158(14) -0.052(9) -0.040(8) 0.015(6)
C100 0.060(6) 0.097(8) 0.111(9) -0.032(7) -0.026(6) 0.010(5)
B51 0.059(5) 0.062(6) 0.049(5) -0.016(4) -0.008(4) -0.004(4)
B76 0.058(6) 0.093(9) 0.093(9) -0.044(7) -0.008(6) 0.006(6)

loop_
_atom_type_symbol
_atom_type_description
_atom_type_scat_dispersion_real
_atom_type_scat_dispersion_imag
_atom_type_scat_source
C C 0.0181 0.0091 'International Tables Vol C Tables 4.2.6.8 and 6.1.1.4'
H H 0.0000 0.0000 'International Tables Vol C Tables 4.2.6.8 and 6.1.1.4'
B B 0.0090 0.0039 'International Tables Vol C Tables 4.2.6.8 and 6.1.1.4'
Cl Cl 0.3639 0.7018 'International Tables Vol C Tables 4.2.6.8 and 6.1.1.4'
N N 0.0311 0.0180 'International Tables Vol C Tables 4.2.6.8 and 6.1.1.4'
O O 0.0492 0.0322 'International Tables Vol C Tables 4.2.6.8 and 6.1.1.4'
Pt Pt -4.5932 6.9264 'International Tables Vol C Tables 4.2.6.8 and 6.1.1.4'
Zn Zn -1.5491 0.6778 'International Tables Vol C Tables 4.2.6.8 and 6.1.1.4'

loop_
_exptl_crystal_face_index_h
_exptl_crystal_face_index_k
_exptl_crystal_face_index_l
_exptl_crystal_face_perp_dist
0 0 1 0.0072
0 0 -1 0.0262
0 1 2 0.0127
7 4 4 0.1488
0 11 6 0.0167
0 -11 -5 0.0153
7 -4 0 0.1418
-7 4 -4 0.1533
-2 1 -12 0.0527
-4 -10 -3 0.0685
0 7 -8 0.0245
-1 9 -5 0.0415
0 -4 10 0.0031
2 -1 12 0.0324

loop_
_geom_angle_atom_site_label_1
_geom_angle_atom_site_label_2
_geom_angle_atom_site_label_3
_geom_angle
_geom_angle_site_symmetry_1
_geom_angle_site_symmetry_3
_geom_angle_publ_flag
N3 Pt1 Cl1 90.9(2) . . ?
N3 Pt1 N4 179.9(3) . . ?
N4 Pt1 Cl1 88.9(2) . . ?
N14 Pt1 Cl1 179.17(19) . . ?
N14 Pt1 N3 89.8(3) . . ?
N14 Pt1 N4 90.3(3) . . ?
N5 Pt2 Cl2 89.2(2) . . ?
N6 Pt2 Cl2 89.6(2) . . ?
N6 Pt2 N5 177.0(3) . . ?
N20 Pt2 Cl2 175.9(2) . . ?
N20 Pt2 N5 88.2(3) . . ?
N20 Pt2 N6 93.1(3) . . ?
Zn1 Zn1 O23 176.8(5) 2_666 . ?
Zn1 Zn1 N1 75.3(3) 2_666 2_666 ?
Zn1 Zn1 N1 83.3(3) 2_666 . ?
Zn1 Zn1 N2 78.2(3) 2_666 2_666 ?
Zn1 Zn1 N2 80.5(3) 2_666 . ?
N1 Zn1 O23 102.9(4) 2_666 . ?
N1 Zn1 O23 98.4(4) . . ?
N1 Zn1 N1 158.66(9) . 2_666 ?
N1 Zn1 N2 88.7(2) . 2_666 ?
N1 Zn1 N2 88.8(2) . . ?
N2 Zn1 O23 99.1(4) 2_666 . ?
N2 Zn1 O23 102.2(4) . . ?
N2 Zn1 N1 86.9(2) 2_666 2_666 ?
N2 Zn1 N1 87.7(2) . 2_666 ?
N2 Zn1 N2 158.72(9) . 2_666 ?
C24 O23 Zn1 122.3(13) . . ?
Zn1 N1 Zn1 21.34(9) . 2_666 ?
C6 N1 Zn1 125.6(4) . 2_666 ?
C6 N1 Zn1 126.2(4) . . ?
C9 N1 Zn1 124.9(4) . 2_666 ?
C9 N1 Zn1 126.3(4) . . ?
C9 N1 C6 106.9(5) . . ?
Zn1 N2 Zn1 21.28(9) . 2_666 ?
C1 N2 Zn1 125.3(4) . 2_666 ?
C1 N2 Zn1 126.4(4) . . ?
C4 N2 Zn1 126.7(4) . 2_666 ?
C4 N2 Zn1 125.7(4) . . ?
C4 N2 C1 106.5(5) . . ?
Pt1 N3 H3A 109.5 . . ?
Pt1 N3 H3B 109.5 . . ?
Pt1 N3 H3C 109.5 . . ?
H3A N3 H3B 109.5 . . ?
H3A N3 H3C 109.5 . . ?
H3B N3 H3C 109.5 . . ?
Pt1 N4 H4A 109.5 . . ?
Pt1 N4 H4B 109.5 . . ?
Pt1 N4 H4C 109.5 . . ?
H4A N4 H4B 109.5 . . ?
H4A N4 H4C 109.5 . . ?
H4B N4 H4C 109.5 . . ?
Pt2 N5 H5A 109.5 . . ?
Pt2 N5 H5B 109.5 . . ?
Pt2 N5 H5C 109.5 . . ?
H5A N5 H5B 109.5 . . ?
H5A N5 H5C 109.5 . . ?
H5B N5 H5C 109.5 . . ?
Pt2 N6 H6A 109.5 . . ?
Pt2 N6 H6B 109.5 . . ?
Pt2 N6 H6C 109.5 . . ?
H6A N6 H6B 109.5 . . ?
H6A N6 H6C 109.5 . . ?
H6B N6 H6C 109.5 . . ?
C13 N14 Pt1 120.4(5) . . ?
C15 N14 Pt1 121.0(5) . . ?
C15 N14 C13 118.5(6) . . ?
C19 N20 Pt2 122.5(5) . . ?
C19 N20 C21 119.6(6) . . ?
C21 N20 Pt2 117.5(5) . . ?
C24 N25 C26 119(3) . . ?
C24 N25 C27 121(3) . . ?
C27 N25 C26 119(2) . . ?
C29 N30 C31 120.2(15) . . ?
C29 N30 C32 124(2) . . ?
C32 N30 C31 116(2) . . ?
C29 N30B C31 107(4) . . ?
C32B N30B C29 115(5) . . ?
C32B N30B C31 121(5) . . ?
C34 N35 C36 120.8(13) . . ?
C34 N35 C37 124.6(13) . . ?
C37 N35 C36 114.6(13) . . ?
C39 N40 C42 113(2) . . ?
C39 N40 C41 127(2) . . ?
C41 N40 C42 119(3) . . ?
C102 N103 C104 100(3) . . ?
C102 N103 C105 140(4) . . ?
C105 N103 C104 119(3) . . ?
N2 C1 C2 110.3(6) . . ?
N2 C1 C10 125.5(6) . 2_666 ?
C10 C1 C2 124.2(6) 2_666 . ?
C1 C2 H2 127.0 . . ?
C3 C2 C1 106.0(6) . . ?
C3 C2 H2 127.0 . . ?
C2 C3 H3 126.3 . . ?
C2 C3 C4 107.5(6) . . ?
C4 C3 H3 126.3 . . ?
N2 C4 C3 109.7(6) . . ?
N2 C4 C5 125.4(6) . . ?
C5 C4 C3 125.0(6) . . ?
C4 C5 C11 118.5(6) . . ?
C6 C5 C4 125.3(6) . . ?
C6 C5 C11 116.2(6) . . ?
N1 C6 C5 125.9(6) . . ?
N1 C6 C7 110.2(6) . . ?
C5 C6 C7 123.9(6) . . ?
C6 C7 H7 126.7 . . ?
C8 C7 C6 106.5(6) . . ?
C8 C7 H7 126.7 . . ?
C7 C8 H8 126.8 . . ?
C7 C8 C9 106.3(6) . . ?
C9 C8 H8 126.8 . . ?
N1 C9 C8 110.0(6) . . ?
N1 C9 C10 126.2(6) . . ?
C10 C9 C8 123.8(6) . . ?
C1 C10 C17 117.6(6) 2_666 . ?
C9 C10 C1 125.2(6) . 2_666 ?
C9 C10 C17 117.1(6) . . ?
C12 C11 C5 120.9(7) . . ?
C16 C11 C5 121.8(7) . . ?
C16 C11 C12 117.3(6) . . ?
C11 C12 H12 120.2 . . ?
C13 C12 C11 119.6(7) . . ?
C13 C12 H12 120.2 . . ?
N14 C13 C12 122.4(7) . . ?
N14 C13 H13 118.8 . . ?
C12 C13 H13 118.8 . . ?
N14 C15 H15 119.0 . . ?
N14 C15 C16 122.0(7) . . ?
C16 C15 H15 119.0 . . ?
C11 C16 H16 119.9 . . ?
C15 C16 C11 120.2(7) . . ?
C15 C16 H16 119.9 . . ?
C18 C17 C10 121.6(6) . . ?
C18 C17 C22 117.6(6) . . ?
C22 C17 C10 120.8(7) . . ?
C17 C18 H18 120.0 . . ?
C19 C18 C17 120.1(7) . . ?
C19 C18 H18 120.0 . . ?
N20 C19 C18 121.6(7) . . ?
N20 C19 H19 119.2 . . ?
C18 C19 H19 119.2 . . ?
N20 C21 H21 119.3 . . ?
N20 C21 C22 121.4(7) . . ?
C22 C21 H21 119.3 . . ?
C17 C22 H22 120.1 . . ?
C21 C22 C17 119.7(8) . . ?
C21 C22 H22 120.1 . . ?
O23 C24 N25 126(3) . . ?
O23 C24 H24 116.8 . . ?
N25 C24 H24 116.8 . . ?
N25 C26 H26A 109.5 . . ?
N25 C26 H26B 109.5 . . ?
N25 C26 H26C 109.5 . . ?
H26A C26 H26B 109.5 . . ?
H26A C26 H26C 109.5 . . ?
H26B C26 H26C 109.5 . . ?
N25 C27 H27A 109.5 . . ?
N25 C27 H27B 109.5 . . ?
N25 C27 H27C 109.5 . . ?
H27A C27 H27B 109.5 . . ?
H27A C27 H27C 109.5 . . ?
H27B C27 H27C 109.5 . . ?
O28 C29 N30 126.0(13) . . ?
O28 C29 N30B 124(2) . . ?
O28 C29 H29 117.0 . . ?
O28 C29 H29A 118.0 . . ?
N30 C29 H29 117.0 . . ?
N30B C29 H29A 118.0 . . ?
N30 C31 H31A 109.5 . . ?
N30 C31 H31B 109.5 . . ?
N30 C31 H31C 109.5 . . ?
N30B C31 H31D 109.5 . . ?
N30B C31 H31E 109.5 . . ?
N30B C31 H31F 109.5 . . ?
H31D C31 H31E 109.5 . . ?
H31D C31 H31F 109.5 . . ?
H31E C31 H31F 109.5 . . ?
H31A C31 H31B 109.5 . . ?
H31A C31 H31C 109.5 . . ?
H31B C31 H31C 109.5 . . ?
N30 C32 H32A 109.5 . . ?
N30 C32 H32B 109.5 . . ?
N30 C32 H32C 109.5 . . ?
H32A C32 H32B 109.5 . . ?
H32A C32 H32C 109.5 . . ?
H32B C32 H32C 109.5 . . ?
N30B C32B H32D 109.5 . . ?
N30B C32B H32E 109.5 . . ?
N30B C32B H32F 109.5 . . ?
H32D C32B H32E 109.5 . . ?
H32D C32B H32F 109.5 . . ?
H32E C32B H32F 109.5 . . ?
O33 C34 H34 119.9 . . ?
N35 C34 O33 120.2(15) . . ?
N35 C34 H34 119.9 . . ?
N35 C36 H36A 109.5 . . ?
N35 C36 H36B 109.5 . . ?
N35 C36 H36C 109.5 . . ?
H36A C36 H36B 109.5 . . ?
H36A C36 H36C 109.5 . . ?
H36B C36 H36C 109.5 . . ?
N35 C37 H37A 109.5 . . ?
N35 C37 H37B 109.5 . . ?
N35 C37 H37C 109.5 . . ?
H37A C37 H37B 109.5 . . ?
H37A C37 H37C 109.5 . . ?
H37B C37 H37C 109.5 . . ?
O38 C39 H39 118.3 . . ?
N40 C39 O38 123(2) . . ?
N40 C39 H39 118.3 . . ?
H40A C40B H40B 109.5 . . ?
H40A C40B H40C 109.5 . . ?
H40B C40B H40C 109.5 . . ?
N40B C40B H40A 109.5 . . ?
N40B C40B H40B 109.5 . . ?
N40B C40B H40C 109.5 . . ?
N40 C42 H42A 109.5 . . ?
N40 C42 H42B 109.5 . . ?
N40 C42 H42C 109.5 . . ?
H42A C42 H42B 109.5 . . ?
H42A C42 H42C 109.5 . . ?
H42B C42 H42C 109.5 . . ?
C53 C52 C57 115.7(8) . . ?
C53 C52 B51 125.2(8) . . ?
C57 C52 B51 118.9(7) . . ?
C52 C53 H53 118.7 . . ?
C52 C53 C54 122.6(10) . . ?
C54 C53 H53 118.7 . . ?
C53 C54 H54 120.4 . . ?
C55 C54 C53 119.2(10) . . ?
C55 C54 H54 120.4 . . ?
C54 C55 H55 119.9 . . ?
C56 C55 C54 120.3(9) . . ?
C56 C55 H55 119.9 . . ?
C55 C56 H56 120.2 . . ?
C55 C56 C57 119.6(10) . . ?
C57 C56 H56 120.2 . . ?
C52 C57 H57 118.7 . . ?
C56 C57 C52 122.6(9) . . ?
C56 C57 H57 118.7 . . ?
C59 C58 B51 118.4(8) . . ?
C63 C58 C59 114.6(9) . . ?
C63 C58 B51 126.9(9) . . ?
C58 C59 H59 118.6 . . ?
C60 C59 C58 122.7(10) . . ?
C60 C59 H59 118.6 . . ?
C59 C60 H60 120.1 . . ?
C59 C60 C61 119.9(12) . . ?
C61 C60 H60 120.1 . . ?
C60 C61 H61 120.7 . . ?
C62 C61 C60 118.6(11) . . ?
C62 C61 H61 120.7 . . ?
C61 C62 H62 119.8 . . ?
C61 C62 C63 120.5(11) . . ?
C63 C62 H62 119.8 . . ?
C58 C63 C62 123.6(11) . . ?
C58 C63 H63 118.2 . . ?
C62 C63 H63 118.2 . . ?
C65 C64 B51 118.7(11) . . ?
C69 C64 C65 115.1(11) . . ?
C69 C64 B51 126.1(10) . . ?
C64 C65 H65 120.3 . . ?
C64 C65 C66 119.4(17) . . ?
C66 C65 H65 120.3 . . ?
C65 C66 H66 117.0 . . ?
C67 C66 C65 126(2) . . ?
C67 C66 H66 117.0 . . ?
C66 C67 H67 121.5 . . ?
C66 C67 C68 117.1(15) . . ?
C68 C67 H67 121.5 . . ?
C67 C68 H68 121.1 . . ?
C69 C68 C67 117.7(18) . . ?
C69 C68 H68 121.1 . . ?
C64 C69 C68 124.1(15) . . ?
C64 C69 H69 117.9 . . ?
C68 C69 H69 117.9 . . ?
C71 C70 B51 124.9(8) . . ?
C75 C70 C71 115.3(9) . . ?
C75 C70 B51 119.8(9) . . ?
C70 C71 H71 118.4 . . ?
C72 C71 C70 123.2(11) . . ?
C72 C71 H71 118.4 . . ?
C71 C72 H72 120.6 . . ?
C71 C72 C73 118.8(12) . . ?
C73 C72 H72 120.6 . . ?
C72 C73 H73 119.8 . . ?
C74 C73 C72 120.5(10) . . ?
C74 C73 H73 119.8 . . ?
C73 C74 H74 120.1 . . ?
C73 C74 C75 119.8(11) . . ?
C75 C74 H74 120.1 . . ?
C70 C75 H75 118.8 . . ?
C74 C75 C70 122.3(11) . . ?
C74 C75 H75 118.8 . . ?
C78 C77 C82 112.9(13) . . ?
C78 C77 B76 125.1(14) . . ?
C82 C77 B76 121.6(10) . . ?
C77 C78 H78 118.9 . . ?
C77 C78 C79 122.2(17) . . ?
C79 C78 H78 118.9 . . ?
C78 C79 H79 119.5 . . ?
C80 C79 C78 121.0(16) . . ?
C80 C79 H79 119.5 . . ?
C79 C80 H80 121.6 . . ?
C81 C80 C79 116.8(17) . . ?
C81 C80 H80 121.6 . . ?
C80 C81 H81 117.7 . . ?
C80 C81 C82 124.6(19) . . ?
C82 C81 H81 117.7 . . ?
C77 C82 C81 122.3(14) . . ?
C77 C82 H82 118.8 . . ?
C81 C82 H82 118.8 . . ?
C84 C83 C88 115.8(13) . . ?
C84 C83 B76 124.5(12) . . ?
C88 C83 B76 119.4(12) . . ?
C83 C84 H84 119.0 . . ?
C83 C84 C85 122.1(15) . . ?
C85 C84 H84 119.0 . . ?
C84 C85 H85 120.2 . . ?
C86 C85 C84 119.6(19) . . ?
C86 C85 H85 120.2 . . ?
C85 C86 H86 119.1 . . ?
C85 C86 C87 121.7(17) . . ?
C87 C86 H86 119.1 . . ?
C86 C87 H87 121.5 . . ?
C88 C87 C86 116.9(17) . . ?
C88 C87 H87 121.5 . . ?
C83 C88 H88 118.1 . . ?
C87 C88 C83 123.8(17) . . ?
C87 C88 H88 118.1 . . ?
C90 C89 B76 120.3(19) . . ?
C94 C89 C90 114.7(16) . . ?
C94 C89 B76 124.9(19) . . ?
C89 C90 H90 119.6 . . ?
C91 C90 C89 121(3) . . ?
C91 C90 H90 119.6 . . ?
C90 C91 H91 118.6 . . ?
C92 C91 C90 123(3) . . ?
C92 C91 H91 118.6 . . ?
C91 C92 H92 120.6 . . ?
C91 C92 C93 119(3) . . ?
C93 C92 H92 120.6 . . ?
C92 C93 H93 119.3 . . ?
C92 C93 C94 121(3) . . ?
C94 C93 H93 119.3 . . ?
C89 C94 C93 121(3) . . ?
C89 C94 H94 119.3 . . ?
C93 C94 H94 119.3 . . ?
C96 C95 B76 119.3(11) . . ?
C100 C95 C96 114.3(11) . . ?
C100 C95 B76 126.4(11) . . ?
C95 C96 H96 117.8 . . ?
C97 C96 C95 124.3(15) . . ?
C97 C96 H96 117.8 . . ?
C96 C97 H97 119.9 . . ?
C96 C97 C98 120.1(15) . . ?
C98 C97 H97 119.9 . . ?
C97 C98 H98 120.5 . . ?
C97 C98 C99 119.1(12) . . ?
C99 C98 H98 120.5 . . ?
C98 C99 H99 120.2 . . ?
C98 C99 C100 119.6(14) . . ?
C100 C99 H99 120.2 . . ?
C95 C100 C99 122.5(14) . . ?
C95 C100 H100 118.7 . . ?
C99 C100 H100 118.7 . . ?
O101 C102 N103 150(5) . . ?
O101 C102 H102 104.9 . . ?
N103 C102 H102 104.9 . . ?
N103 C104 H10A 109.5 . . ?
N103 C104 H10B 109.5 . . ?
N103 C104 H10C 109.5 . . ?
H10A C104 H10B 109.5 . . ?
H10A C104 H10C 109.5 . . ?
H10B C104 H10C 109.5 . . ?
N103 C105 H10D 109.5 . . ?
N103 C105 H10E 109.5 . . ?
N103 C105 H10F 109.5 . . ?
H10D C105 H10E 109.5 . . ?
H10D C105 H10F 109.5 . . ?
H10E C105 H10F 109.5 . . ?
C52 B51 C58 105.0(7) . . ?
C52 B51 C64 112.0(7) . . ?
C64 B51 C58 110.6(8) . . ?
C70 B51 C52 110.7(8) . . ?
C70 B51 C58 111.4(7) . . ?
C70 B51 C64 107.2(7) . . ?
C77 B76 C89 111.6(12) . . ?
C77 B76 C95 112.7(11) . . ?
C83 B76 C77 103.8(9) . . ?
C83 B76 C89 111.4(13) . . ?
C83 B76 C95 112.5(10) . . ?
C89 B76 C95 105.1(9) . . ?
O38 C39B H39B 113.0 . . ?
O38 C39B N40B 134(3) . . ?
N40B C39B H39B 113.0 . . ?
H41A C41B H41B 109.5 . . ?
H41A C41B H41C 109.5 . . ?
H41B C41B H41C 109.5 . . ?
N40B C41B H41A 109.5 . . ?
N40B C41B H41B 109.5 . . ?
N40B C41B H41C 109.5 . . ?
N40 C41 H41D 109.5 . . ?
N40 C41 H41E 109.5 . . ?
N40 C41 H41F 109.5 . . ?
H41D C41 H41E 109.5 . . ?
H41D C41 H41F 109.5 . . ?
H41E C41 H41F 109.5 . . ?
C40B N40B C41B 113(4) . . ?
C39B N40B C40B 142(4) . . ?
C39B N40B C41B 104(4) . . ?

loop_
_geom_bond_atom_site_label_1
_geom_bond_atom_site_label_2
_geom_bond_distance
_geom_bond_site_symmetry_2
_geom_bond_publ_flag
Pt1 Cl1 2.2958(17) . ?
Pt1 N3 2.048(6) . ?
Pt1 N4 2.059(6) . ?
Pt1 N14 2.027(5) . ?
Pt2 Cl2 2.2810(19) . ?
Pt2 N5 2.065(8) . ?
Pt2 N6 2.040(6) . ?
Pt2 N20 2.028(6) . ?
Zn1 Zn1 0.771(3) 2_666 ?
Zn1 O23 2.127(10) . ?
Zn1 N1 2.104(5) 2_666 ?
Zn1 N1 2.049(5) . ?
Zn1 N2 2.079(5) . ?
Zn1 N2 2.095(5) 2_666 ?
O23 C24 1.24(3) . ?
O28 C29 1.234(14) . ?
O33 C34 1.288(16) . ?
O38 C39 1.337(15) . ?
O38 C39B 1.22(4) . ?
O101 C102 1.16(4) . ?
N1 Zn1 2.104(5) 2_666 ?
N1 C6 1.367(8) . ?
N1 C9 1.363(8) . ?
N2 Zn1 2.095(5) 2_666 ?
N2 C1 1.362(8) . ?
N2 C4 1.362(8) . ?
N3 H3A 0.9100 . ?
N3 H3B 0.9100 . ?
N3 H3C 0.9100 . ?
N4 H4A 0.9100 . ?
N4 H4B 0.9100 . ?
N4 H4C 0.9100 . ?
N5 H5A 0.9100 . ?
N5 H5B 0.9100 . ?
N5 H5C 0.9100 . ?
N6 H6A 0.9100 . ?
N6 H6B 0.9100 . ?
N6 H6C 0.9100 . ?
N14 C13 1.341(10) . ?
N14 C15 1.331(9) . ?
N20 C19 1.319(9) . ?
N20 C21 1.353(10) . ?
N25 C24 1.32(3) . ?
N25 C26 1.52(4) . ?
N25 C27 1.41(4) . ?
N30 C29 1.285(19) . ?
N30 C31 1.48(2) . ?
N30 C32 1.40(4) . ?
N30B C29 1.40(5) . ?
N30B C31 1.58(5) . ?
N30B C32B 1.25(6) . ?
N35 C34 1.284(16) . ?
N35 C36 1.46(2) . ?
N35 C37 1.421(14) . ?
N40 C39 1.24(3) . ?
N40 C42 1.438(19) . ?
N40 C41 1.405(16) . ?
N103 C102 1.21(4) . ?
N103 C104 1.62(5) . ?
N103 C105 1.29(5) . ?
C1 C2 1.439(9) . ?
C1 C10 1.411(9) 2_666 ?
C2 H2 0.9500 . ?
C2 C3 1.354(10) . ?
C3 H3 0.9500 . ?
C3 C4 1.435(9) . ?
C4 C5 1.408(9) . ?
C5 C6 1.403(9) . ?
C5 C11 1.483(9) . ?
C6 C7 1.423(9) . ?
C7 H7 0.9500 . ?
C7 C8 1.387(10) . ?
C8 H8 0.9500 . ?
C8 C9 1.431(9) . ?
C9 C10 1.401(10) . ?
C10 C1 1.411(9) 2_666 ?
C10 C17 1.485(9) . ?
C11 C12 1.390(11) . ?
C11 C16 1.382(10) . ?
C12 H12 0.9500 . ?
C12 C13 1.376(10) . ?
C13 H13 0.9500 . ?
C15 H15 0.9500 . ?
C15 C16 1.379(10) . ?
C16 H16 0.9500 . ?
C17 C18 1.382(10) . ?
C17 C22 1.391(11) . ?
C18 H18 0.9500 . ?
C18 C19 1.380(10) . ?
C19 H19 0.9500 . ?
C21 H21 0.9500 . ?
C21 C22 1.370(10) . ?
C22 H22 0.9500 . ?
C24 H24 0.9500 . ?
C26 H26A 0.9800 . ?
C26 H26B 0.9800 . ?
C26 H26C 0.9800 . ?
C27 H27A 0.9800 . ?
C27 H27B 0.9800 . ?
C27 H27C 0.9800 . ?
C29 H29 0.9500 . ?
C29 H29A 0.9500 . ?
C31 H31D 0.9800 . ?
C31 H31E 0.9800 . ?
C31 H31F 0.9800 . ?
C31 H31A 0.9800 . ?
C31 H31B 0.9800 . ?
C31 H31C 0.9800 . ?
C32 H32A 0.9800 . ?
C32 H32B 0.9800 . ?
C32 H32C 0.9800 . ?
C32B H32D 0.9800 . ?
C32B H32E 0.9800 . ?
C32B H32F 0.9800 . ?
C34 H34 0.9500 . ?
C36 H36A 0.9800 . ?
C36 H36B 0.9800 . ?
C36 H36C 0.9800 . ?
C37 H37A 0.9800 . ?
C37 H37B 0.9800 . ?
C37 H37C 0.9800 . ?
C39 H39 0.9500 . ?
C40B H40A 0.9800 . ?
C40B H40B 0.9800 . ?
C40B H40C 0.9800 . ?
C40B N40B 1.409(19) . ?
C42 H42A 0.9800 . ?
C42 H42B 0.9800 . ?
C42 H42C 0.9800 . ?
C52 C53 1.376(12) . ?
C52 C57 1.411(12) . ?
C52 B51 1.653(13) . ?
C53 H53 0.9500 . ?
C53 C54 1.394(15) . ?
C54 H54 0.9500 . ?
C54 C55 1.379(17) . ?
C55 H55 0.9500 . ?
C55 C56 1.369(16) . ?
C56 H56 0.9500 . ?
C56 C57 1.372(13) . ?
C57 H57 0.9500 . ?
C58 C59 1.404(13) . ?
C58 C63 1.374(13) . ?
C58 B51 1.655(14) . ?
C59 H59 0.9500 . ?
C59 C60 1.385(15) . ?
C60 H60 0.9500 . ?
C60 C61 1.394(18) . ?
C61 H61 0.9500 . ?
C61 C62 1.351(18) . ?
C62 H62 0.9500 . ?
C62 C63 1.394(15) . ?
C63 H63 0.9500 . ?
C64 C65 1.398(17) . ?
C64 C69 1.366(17) . ?
C64 B51 1.654(14) . ?
C65 H65 0.9500 . ?
C65 C66 1.40(2) . ?
C66 H66 0.9500 . ?
C66 C67 1.27(3) . ?
C67 H67 0.9500 . ?
C67 C68 1.42(3) . ?
C68 H68 0.9500 . ?
C68 C69 1.408(17) . ?
C69 H69 0.9500 . ?
C70 C71 1.406(14) . ?
C70 C75 1.403(13) . ?
C70 B51 1.643(14) . ?
C71 H71 0.9500 . ?
C71 C72 1.384(14) . ?
C72 H72 0.9500 . ?
C72 C73 1.396(17) . ?
C73 H73 0.9500 . ?
C73 C74 1.362(18) . ?
C74 H74 0.9500 . ?
C74 C75 1.399(15) . ?
C75 H75 0.9500 . ?
C77 C78 1.380(17) . ?
C77 C82 1.397(19) . ?
C77 B76 1.634(18) . ?
C78 H78 0.9500 . ?
C78 C79 1.48(2) . ?
C79 H79 0.9500 . ?
C79 C80 1.33(3) . ?
C80 H80 0.9500 . ?
C80 C81 1.31(2) . ?
C81 H81 0.9500 . ?
C81 C82 1.405(17) . ?
C82 H82 0.9500 . ?
C83 C84 1.368(19) . ?
C83 C88 1.411(17) . ?
C83 B76 1.625(18) . ?
C84 H84 0.9500 . ?
C84 C85 1.420(19) . ?
C85 H85 0.9500 . ?
C85 C86 1.33(3) . ?
C86 H86 0.9500 . ?
C86 C87 1.41(3) . ?
C87 H87 0.9500 . ?
C87 C88 1.38(2) . ?
C88 H88 0.9500 . ?
C89 C90 1.43(3) . ?
C89 C94 1.41(3) . ?
C89 B76 1.639(19) . ?
C90 H90 0.9500 . ?
C90 C91 1.40(2) . ?
C91 H91 0.9500 . ?
C91 C92 1.34(4) . ?
C92 H92 0.9500 . ?
C92 C93 1.34(4) . ?
C93 H93 0.9500 . ?
C93 C94 1.42(3) . ?
C94 H94 0.9500 . ?
C95 C96 1.394(16) . ?
C95 C100 1.375(17) . ?
C95 B76 1.661(16) . ?
C96 H96 0.9500 . ?
C96 C97 1.353(18) . ?
C97 H97 0.9500 . ?
C97 C98 1.36(2) . ?
C98 H98 0.9500 . ?
C98 C99 1.37(2) . ?
C99 H99 0.9500 . ?
C99 C100 1.401(18) . ?
C100 H100 0.9500 . ?
C102 H102 0.9500 . ?
C104 H10A 0.9800 . ?
C104 H10B 0.9800 . ?
C104 H10C 0.9800 . ?
C105 H10D 0.9800 . ?
C105 H10E 0.9800 . ?
C105 H10F 0.9800 . ?
C39B H39B 0.9500 . ?
C39B N40B 1.25(4) . ?
C41B H41A 0.9800 . ?
C41B H41B 0.9800 . ?
C41B H41C 0.9800 . ?
C41B N40B 1.44(2) . ?
C41 H41D 0.9800 . ?
C41 H41E 0.9800 . ?
C41 H41F 0.9800 . ?

loop_
_geom_torsion_atom_site_label_1
_geom_torsion_atom_site_label_2
_geom_torsion_atom_site_label_3
_geom_torsion_atom_site_label_4
_geom_torsion
_geom_torsion_site_symmetry_1
_geom_torsion_site_symmetry_2
_geom_torsion_site_symmetry_3
_geom_torsion_site_symmetry_4
_geom_torsion_publ_flag
Pt1 N14 C13 C12 179.1(7) . . . . ?
Pt1 N14 C15 C16 -178.5(6) . . . . ?
Pt2 N20 C19 C18 170.2(6) . . . . ?
Pt2 N20 C21 C22 -170.6(8) . . . . ?
Zn1 O23 C24 N25 -169.9(16) . . . . ?
Zn1 N1 C6 C5 -9.6(10) . . . . ?
Zn1 N1 C6 C5 16.9(10) 2_666 . . . ?
Zn1 N1 C6 C7 -161.3(5) 2_666 . . . ?
Zn1 N1 C6 C7 172.3(5) . . . . ?
Zn1 N1 C9 C8 162.8(5) 2_666 . . . ?
Zn1 N1 C9 C8 -170.9(5) . . . . ?
Zn1 N1 C9 C10 9.8(10) . . . . ?
Zn1 N1 C9 C10 -16.5(10) 2_666 . . . ?
Zn1 N2 C1 C2 166.4(5) . . . . ?
Zn1 N2 C1 C2 -167.3(5) 2_666 . . . ?
Zn1 N2 C1 C10 -13.4(10) . . . 2_666 ?
Zn1 N2 C1 C10 12.9(10) 2_666 . . 2_666 ?
Zn1 N2 C4 C3 167.1(5) 2_666 . . . ?
Zn1 N2 C4 C3 -166.4(5) . . . . ?
Zn1 N2 C4 C5 -14.2(10) 2_666 . . . ?
Zn1 N2 C4 C5 12.2(10) . . . . ?
O38 C39B N40B C40B 170(4) . . . . ?
O38 C39B N40B C41B -3(3) . . . . ?
N1 C6 C7 C8 -2.0(9) . . . . ?
N1 C9 C10 C1 2.0(12) . . . 2_666 ?
N1 C9 C10 C17 -179.7(7) . . . . ?
N2 C1 C2 C3 0.2(9) . . . . ?
N2 C4 C5 C6 1.2(12) . . . . ?
N2 C4 C5 C11 -178.4(6) . . . . ?
N14 C15 C16 C11 -1.8(13) . . . . ?
N20 C21 C22 C17 -0.1(16) . . . . ?
C1 N2 C4 C3 0.6(8) . . . . ?
C1 N2 C4 C5 179.3(7) . . . . ?
C1 C2 C3 C4 0.2(9) . . . . ?
C1 C10 C17 C18 -114.9(8) 2_666 . . . ?
C1 C10 C17 C22 67.1(10) 2_666 . . . ?
C2 C3 C4 N2 -0.5(9) . . . . ?
C2 C3 C4 C5 -179.2(7) . . . . ?
C3 C4 C5 C6 179.6(7) . . . . ?
C3 C4 C5 C11 0.0(11) . . . . ?
C4 N2 C1 C2 -0.5(8) . . . . ?
C4 N2 C1 C10 179.7(7) . . . 2_666 ?
C4 C5 C6 N1 -2.7(12) . . . . ?
C4 C5 C6 C7 175.2(7) . . . . ?
C4 C5 C11 C12 -64.2(10) . . . . ?
C4 C5 C11 C16 117.0(8) . . . . ?
C5 C6 C7 C8 179.8(7) . . . . ?
C5 C11 C12 C13 -178.8(7) . . . . ?
C5 C11 C16 C15 179.3(7) . . . . ?
C6 N1 C9 C8 0.3(8) . . . . ?
C6 N1 C9 C10 -179.0(7) . . . . ?
C6 C5 C11 C12 116.2(8) . . . . ?
C6 C5 C11 C16 -62.7(10) . . . . ?
C6 C7 C8 C9 2.1(9) . . . . ?
C7 C8 C9 N1 -1.5(9) . . . . ?
C7 C8 C9 C10 177.8(7) . . . . ?
C8 C9 C10 C1 -177.2(7) . . . 2_666 ?
C8 C9 C10 C17 1.1(11) . . . . ?
C9 N1 C6 C5 179.2(7) . . . . ?
C9 N1 C6 C7 1.0(8) . . . . ?
C9 C10 C17 C18 66.6(10) . . . . ?
C9 C10 C17 C22 -111.3(9) . . . . ?
C10 C1 C2 C3 -180.0(7) 2_666 . . . ?
C10 C17 C18 C19 -176.1(7) . . . . ?
C10 C17 C22 C21 176.1(9) . . . . ?
C11 C5 C6 N1 176.9(7) . . . . ?
C11 C5 C6 C7 -5.2(11) . . . . ?
C11 C12 C13 N14 0.6(13) . . . . ?
C12 C11 C16 C15 0.5(12) . . . . ?
C13 N14 C15 C16 2.4(12) . . . . ?
C15 N14 C13 C12 -1.9(12) . . . . ?
C16 C11 C12 C13 0.1(12) . . . . ?
C17 C18 C19 N20 0.2(13) . . . . ?
C18 C17 C22 C21 -1.9(13) . . . . ?
C19 N20 C21 C22 2.3(14) . . . . ?
C21 N20 C19 C18 -2.3(13) . . . . ?
C22 C17 C18 C19 1.9(12) . . . . ?
C26 N25 C24 O23 171(2) . . . . ?
C27 N25 C24 O23 1(4) . . . . ?
C31 N30 C29 O28 174.8(17) . . . . ?
C31 N30B C29 O28 -160.5(19) . . . . ?
C32 N30 C29 O28 -14(3) . . . . ?
C32B N30B C29 O28 -24(6) . . . . ?
C36 N35 C34 O33 -2(2) . . . . ?
C37 N35 C34 O33 179.6(13) . . . . ?
C42 N40 C39 O38 -1(2) . . . . ?
C52 C53 C54 C55 -0.6(17) . . . . ?
C53 C52 C57 C56 1.4(12) . . . . ?
C53 C52 B51 C58 110.7(9) . . . . ?
C53 C52 B51 C64 -9.4(13) . . . . ?
C53 C52 B51 C70 -129.0(9) . . . . ?
C53 C54 C55 C56 0.6(17) . . . . ?
C54 C55 C56 C57 0.4(15) . . . . ?
C55 C56 C57 C52 -1.5(13) . . . . ?
C57 C52 C53 C54 -0.3(14) . . . . ?
C57 C52 B51 C58 -64.4(10) . . . . ?
C57 C52 B51 C64 175.4(8) . . . . ?
C57 C52 B51 C70 55.9(10) . . . . ?
C58 C59 C60 C61 2.4(17) . . . . ?
C59 C58 C63 C62 -2.7(14) . . . . ?
C59 C58 B51 C52 -58.8(10) . . . . ?
C59 C58 B51 C64 62.2(10) . . . . ?
C59 C58 B51 C70 -178.7(8) . . . . ?
C59 C60 C61 C62 -3.3(18) . . . . ?
C60 C61 C62 C63 1.2(17) . . . . ?
C61 C62 C63 C58 2.0(17) . . . . ?
C63 C58 C59 C60 0.5(14) . . . . ?
C63 C58 B51 C52 116.3(9) . . . . ?
C63 C58 B51 C64 -122.6(9) . . . . ?
C63 C58 B51 C70 -3.6(13) . . . . ?
C64 C65 C66 C67 -3(3) . . . . ?
C65 C64 C69 C68 2.2(19) . . . . ?
C65 C64 B51 C52 -63.3(12) . . . . ?
C65 C64 B51 C58 179.9(9) . . . . ?
C65 C64 B51 C70 58.3(12) . . . . ?
C65 C66 C67 C68 8(3) . . . . ?
C66 C67 C68 C69 -8(3) . . . . ?
C67 C68 C69 C64 3(2) . . . . ?
C69 C64 C65 C66 -2.5(19) . . . . ?
C69 C64 B51 C52 117.1(11) . . . . ?
C69 C64 B51 C58 0.3(14) . . . . ?
C69 C64 B51 C70 -121.3(11) . . . . ?
C70 C71 C72 C73 -0.1(18) . . . . ?
C71 C70 C75 C74 -2.9(15) . . . . ?
C71 C70 B51 C52 7.3(12) . . . . ?
C71 C70 B51 C58 123.7(10) . . . . ?
C71 C70 B51 C64 -115.2(10) . . . . ?
C71 C72 C73 C74 -2.6(19) . . . . ?
C72 C73 C74 C75 2.5(19) . . . . ?
C73 C74 C75 C70 0.3(17) . . . . ?
C75 C70 C71 C72 2.7(15) . . . . ?
C75 C70 B51 C52 -175.4(8) . . . . ?
C75 C70 B51 C58 -58.9(11) . . . . ?
C75 C70 B51 C64 62.2(11) . . . . ?
C77 C78 C79 C80 0(2) . . . . ?
C78 C77 C82 C81 3.8(18) . . . . ?
C78 C77 B76 C83 95.2(13) . . . . ?
C78 C77 B76 C89 -24.9(17) . . . . ?
C78 C77 B76 C95 -142.8(11) . . . . ?
C78 C79 C80 C81 0(2) . . . . ?
C79 C80 C81 C82 1(2) . . . . ?
C80 C81 C82 C77 -4(2) . . . . ?
C82 C77 C78 C79 -2.2(19) . . . . ?
C82 C77 B76 C83 -76.5(13) . . . . ?
C82 C77 B76 C89 163.5(12) . . . . ?
C82 C77 B76 C95 45.5(14) . . . . ?
C83 C84 C85 C86 0(2) . . . . ?
C84 C83 C88 C87 3.0(19) . . . . ?
C84 C83 B76 C77 101.0(13) . . . . ?
C84 C83 B76 C89 -138.7(13) . . . . ?
C84 C83 B76 C95 -21.0(17) . . . . ?
C84 C85 C86 C87 2(3) . . . . ?
C85 C86 C87 C88 -1(3) . . . . ?
C86 C87 C88 C83 -1(2) . . . . ?
C88 C83 C84 C85 -2(2) . . . . ?
C88 C83 B76 C77 -71.9(14) . . . . ?
C88 C83 B76 C89 48.3(15) . . . . ?
C88 C83 B76 C95 166.0(10) . . . . ?
C89 C90 C91 C92 2(3) . . . . ?
C90 C89 C94 C93 -1(2) . . . . ?
C90 C89 B76 C77 -49.5(15) . . . . ?
C90 C89 B76 C83 -164.9(12) . . . . ?
C90 C89 B76 C95 73.0(15) . . . . ?
C90 C91 C92 C93 -3(3) . . . . ?
C91 C92 C93 C94 2(3) . . . . ?
C92 C93 C94 C89 0(3) . . . . ?
C94 C89 C90 C91 0(2) . . . . ?
C94 C89 B76 C77 130.5(15) . . . . ?
C94 C89 B76 C83 15.0(18) . . . . ?
C94 C89 B76 C95 -107.1(15) . . . . ?
C95 C96 C97 C98 0(2) . . . . ?
C96 C95 C100 C99 2.0(16) . . . . ?
C96 C95 B76 C77 -169.0(10) . . . . ?
C96 C95 B76 C83 -52.1(14) . . . . ?
C96 C95 B76 C89 69.3(15) . . . . ?
C96 C97 C98 C99 1.8(19) . . . . ?
C97 C98 C99 C100 -1.3(18) . . . . ?
C98 C99 C100 C95 -0.7(18) . . . . ?
C100 C95 C96 C97 -1.5(18) . . . . ?
C100 C95 B76 C77 12.6(15) . . . . ?
C100 C95 B76 C83 129.5(12) . . . . ?
C100 C95 B76 C89 -109.1(15) . . . . ?
C104 N103 C102 O101 6(10) . . . . ?
C105 N103 C102 O101 -163(7) . . . . ?
B51 C52 C53 C54 -175.6(9) . . . . ?
B51 C52 C57 C56 177.0(8) . . . . ?
B51 C58 C59 C60 176.3(10) . . . . ?
B51 C58 C63 C62 -178.1(9) . . . . ?
B51 C64 C65 C66 177.8(12) . . . . ?
B51 C64 C69 C68 -178.2(12) . . . . ?
B51 C70 C71 C72 -179.8(10) . . . . ?
B51 C70 C75 C74 179.5(9) . . . . ?
B76 C77 C78 C79 -174.5(12) . . . . ?
B76 C77 C82 C81 176.4(11) . . . . ?
B76 C83 C84 C85 -175.5(13) . . . . ?
B76 C83 C88 C87 176.6(12) . . . . ?
B76 C89 C90 C91 -179.9(13) . . . . ?
B76 C89 C94 C93 179.3(15) . . . . ?
B76 C95 C96 C97 179.9(11) . . . . ?
B76 C95 C100 C99 -179.6(10) . . . . ?
C41 N40 C39 O38 -175.4(19) . . . . ?

loop_
_exptl_oxdiff_crystal_face_indexfrac_h
_exptl_oxdiff_crystal_face_indexfrac_k
_exptl_oxdiff_crystal_face_indexfrac_l
_exptl_oxdiff_crystal_face_x
_exptl_oxdiff_crystal_face_y
_exptl_oxdiff_crystal_face_z
-0.0020 0.0029 0.9997 0.0319 0.0145 0.0753
0.0020 -0.0029 -0.9997 -0.0319 -0.0145 -0.0753
-0.0037 1.0037 1.9946 -0.0052 0.0829 0.1485
7.0038 4.0697 4.0189 0.3119 0.8871 -0.1780
-0.0096 10.9940 5.9451 -0.5677 0.6802 0.4282
0.0076 -10.9911 -4.9454 0.5996 -0.6657 -0.3529
7.0101 -3.9249 0.0588 0.7364 0.3977 -0.4620
-7.0022 3.9134 -4.0575 -0.8641 -0.4557 0.1608
-1.9792 0.9442 -12.0125 -0.5836 -0.2955 -0.7715
-4.0024 -10.0255 -2.9734 0.3314 -0.9333 0.0646
0.0173 6.9621 -8.0314 -0.7385 0.2614 -0.6177
-0.9898 8.9570 -5.0476 -0.8465 0.3251 -0.3288
-0.0206 -3.9627 10.0163 0.5953 -0.0706 0.7618
1.9792 -0.9442 12.0125 0.5836 0.2955 0.7715
